data_7211850
loop_
_publ_author_name
'Fern\'andez de Luis, Roberto'
'Urtiaga, Miren Karmele'
'Mesa, Jos\'e Luis'
'Aguayo, Andr\'es Tom\'as'
'Rojo, Te\'ofilo'
'Arriortua, Mar\'ia Isabel'

_publ_section_title
;
 Four nodal self-catenated [{Ni8(Bpy)16}V24O68]&#x00B7;8.5(H2O), combining
 three dimensional metal--organic and inorganic frameworks
;
_journal_issue 6
_journal_name_full CrystEngComm
_journal_page_first 1880
_journal_paper_doi 10.1039/b915539b
_journal_volume 12
_journal_year 2010
_chemical_compound_source 'synthesis as described'
_chemical_formula_moiety 'C160 H128 N32 Ni8 O76.53 V24'
_chemical_formula_sum 'C160 H128 N32 Ni8 O76.53 V24'
_chemical_formula_weight 5415.66
_chemical_name_systematic
;
?
;
_space_group_IT_number 1
_symmetry_cell_setting triclinic
_symmetry_Int_Tables_number 1
_symmetry_space_group_name_Hall 'P 1'
_symmetry_space_group_name_H-M 'P 1'
_atom_sites_solution_hydrogens geom
_atom_sites_solution_primary direct
_atom_sites_solution_secondary difmap
_audit_conform_dict_location ftp://ftp.iucr.org/pub/cif_core.dic
_audit_conform_dict_name cif_core.dic
_audit_conform_dict_version 2.3
_audit_creation_date 2008-03-12T10:03:20-00:00
_audit_creation_method 'WinGX routine CIF_UPDATE'
_cell_angle_alpha 104.626(14)
_cell_angle_beta 100.215(14)
_cell_angle_gamma 96.241(9)
_cell_formula_units_Z 1
_cell_length_a 11.2784(13)
_cell_length_b 22.600(3)
_cell_length_c 22.521(5)
_cell_measurement_reflns_used 48685
_cell_measurement_temperature 90(2)
_cell_measurement_theta_max 73.7892
_cell_measurement_theta_min 3.2927
_cell_measurement_wavelength 1.5418
_cell_volume 5394.9(16)
_computing_cell_refinement
;
CrysAlis RED, Oxford Diffraction Ltd.,
Version 1.171.31.8 (release 12-01-2007 CrysAlis171 .NET)
(compiled Jan 12 2007,17:49:11)
;
_computing_data_reduction
;
CrysAlis RED, Oxford Diffraction Ltd.,
Version 1.171.31.8 (release 12-01-2007 CrysAlis171 .NET)
(compiled Jan 12 2007,17:49:11)
;
_computing_molecular_graphics 'Ortep-3 for Windows (Farrugia, 1997)'
_computing_publication_material 'WinGX publication routines (Farrugia, 1999)'
_computing_structure_refinement 'SHELXL-97 (Sheldrick, 1997)'
_computing_structure_solution 'SHELXS-97 (Sheldrick, 1997)'
_diffrn_ambient_temperature 90(2)
_diffrn_detector_area_resol_mean 8.2640
_diffrn_measured_fraction_theta_full 0.987
_diffrn_measured_fraction_theta_max 0.927
_diffrn_measurement_details
;
1 omega 41.00 91.00 1.0000 10.0000
omega____ theta____ kappa____ phi______ omega'___ theta'___ frames
- 18.7475 45.0000 240.0000 0.0000 0.0000 50

2 omega -2.00 51.00 1.0000 10.0000
omega____ theta____ kappa____ phi______ omega'___ theta'___ frames
- 18.7475 -75.0000 120.0000 0.0000 0.0000 53

3 omega -54.00 -4.00 1.0000 10.0000
omega____ theta____ kappa____ phi______ omega'___ theta'___ frames
- 18.7475 -45.0000 0.0000 0.0000 0.0000 50

4 omega -5.00 46.00 1.0000 10.0000
omega____ theta____ kappa____ phi______ omega'___ theta'___ frames
- 18.7475 -45.0000 120.0000 0.0000 0.0000 51

5 omega -57.00 -4.00 1.0000 10.0000
omega____ theta____ kappa____ phi______ omega'___ theta'___ frames
- 18.7475 -75.0000 120.0000 0.0000 0.0000 53

6 omega -41.00 8.00 1.0000 10.0000
omega____ theta____ kappa____ phi______ omega'___ theta'___ frames
- -18.7475 -45.0000 240.0000 0.0000 0.0000 49

7 omega -39.00 14.00 1.0000 10.0000
omega____ theta____ kappa____ phi______ omega'___ theta'___ frames
- -18.7475 -75.0000 0.0000 0.0000 0.0000 53

8 phi 89.00 149.00 1.0000 30.0000
omega____ theta____ kappa____ phi______ omega'___ theta'___ frames
-40.0000 -94.7500 0.0000 - 0.0000 0.0000 60

9 omega -72.00 -21.00 1.0000 30.0000
omega____ theta____ kappa____ phi______ omega'___ theta'___ frames
- -94.7500 45.0000 120.0000 0.0000 0.0000 51

10 omega -122.00 -70.00 1.0000 30.0000
omega____ theta____ kappa____ phi______ omega'___ theta'___ frames
- -94.7500 45.0000 240.0000 0.0000 0.0000 52

11 omega -118.00 -67.00 1.0000 30.0000
omega____ theta____ kappa____ phi______ omega'___ theta'___ frames
- -94.7500 -45.0000 120.0000 0.0000 0.0000 51

12 omega -158.00 -100.00 1.0000 30.0000
omega____ theta____ kappa____ phi______ omega'___ theta'___ frames
- -94.7500 -167.0000 180.0000 0.0000 0.0000 58

13 omega -118.00 -67.00 1.0000 30.0000
omega____ theta____ kappa____ phi______ omega'___ theta'___ frames
- -94.7500 -45.0000 0.0000 0.0000 0.0000 51

14 omega -72.00 -21.00 1.0000 30.0000
omega____ theta____ kappa____ phi______ omega'___ theta'___ frames
- -94.7500 45.0000 240.0000 0.0000 0.0000 51

15 omega -127.00 -72.00 1.0000 30.0000
omega____ theta____ kappa____ phi______ omega'___ theta'___ frames
- -94.7500 75.0000 0.0000 0.0000 0.0000 55

16 omega -74.00 -24.00 1.0000 30.0000
omega____ theta____ kappa____ phi______ omega'___ theta'___ frames
- -94.7500 75.0000 0.0000 0.0000 0.0000 50

17 phi -148.00 -95.00 1.0000 30.0000
omega____ theta____ kappa____ phi______ omega'___ theta'___ frames
-40.0000 -94.7500 0.0000 - 0.0000 0.0000 53

18 omega -118.00 -66.00 1.0000 30.0000
omega____ theta____ kappa____ phi______ omega'___ theta'___ frames
- -94.7500 -37.0000 263.0000 0.0000 0.0000 52

19 phi -31.00 31.00 1.0000 30.0000
omega____ theta____ kappa____ phi______ omega'___ theta'___ frames
-40.0000 -94.7500 0.0000 - 0.0000 0.0000 62

20 omega 82.00 137.00 1.0000 30.0000
omega____ theta____ kappa____ phi______ omega'___ theta'___ frames
- 105.0000 -75.0000 120.0000 0.0000 0.0000 55

21 omega 126.00 154.00 1.0000 30.0000
omega____ theta____ kappa____ phi______ omega'___ theta'___ frames
- 105.0000 45.0000 240.0000 0.0000 0.0000 28

22 omega 78.00 127.00 1.0000 30.0000
omega____ theta____ kappa____ phi______ omega'___ theta'___ frames
- 105.0000 45.0000 120.0000 0.0000 0.0000 49

23 phi 89.00 149.00 1.0000 30.0000
omega____ theta____ kappa____ phi______ omega'___ theta'___ frames
40.0000 105.0000 0.0000 - 0.0000 0.0000 60

24 omega 81.00 143.00 1.0000 30.0000
omega____ theta____ kappa____ phi______ omega'___ theta'___ frames
- 105.0000 -91.0000 139.0000 0.0000 0.0000 62

25 omega 25.00 71.00 1.0000 30.0000
omega____ theta____ kappa____ phi______ omega'___ theta'___ frames
- 105.0000 -108.0000 92.0000 0.0000 0.0000 46

26 omega 69.00 114.00 1.0000 30.0000
omega____ theta____ kappa____ phi______ omega'___ theta'___ frames
- 105.0000 -108.0000 92.0000 0.0000 0.0000 45

27 omega 78.00 106.00 1.0000 30.0000
omega____ theta____ kappa____ phi______ omega'___ theta'___ frames
- 105.0000 -107.0000 356.0000 0.0000 0.0000 28

28 omega 124.00 177.00 1.0000 30.0000
omega____ theta____ kappa____ phi______ omega'___ theta'___ frames
- 105.0000 75.0000 120.0000 0.0000 0.0000 53

29 omega 73.00 126.00 1.0000 30.0000
omega____ theta____ kappa____ phi______ omega'___ theta'___ frames
- 105.0000 75.0000 240.0000 0.0000 0.0000 53

_diffrn_reflns_theta_min 3.2927
_diffrn_reflns_theta_max 73.7892
_diffrn_reflns_number 48685
_reflns_number_total 28648
_reflns_number_gt 23238
_reflns_threshold_expression >2sigma(I)


_computing_data_collection

'CrysAlis CCD, Oxford Diffraction Ltd.,
Version 1.171.31.8 (release 12-01-2007 CrysAlis171 .NET)
(compiled Jan 12 2007,17:49:11)'
;
_diffrn_measurement_device 'XCalibur Nova'
_diffrn_orient_matrix_UB_11 -0.1297456686
_diffrn_orient_matrix_UB_12 0.0131947694
_diffrn_orient_matrix_UB_13 -0.0018065417
_diffrn_orient_matrix_UB_21 -0.0545213953
_diffrn_orient_matrix_UB_22 -0.0708779919
_diffrn_orient_matrix_UB_23 -0.0269220932
_diffrn_orient_matrix_UB_31 -0.0013977926
_diffrn_orient_matrix_UB_32 -0.0068159569
_diffrn_orient_matrix_UB_33 0.0661382244
_diffrn_radiation_monochromator graphite
_diffrn_radiation_probe x-ray
_diffrn_radiation_source 'Enhance (Cu) X-ray Source'
_diffrn_radiation_type 'Cu K\a'
_diffrn_radiation_wavelength 1.5418
_diffrn_reflns_av_R_equivalents 0.0584
_diffrn_reflns_av_unetI/netI 0.0757
_diffrn_reflns_limit_h_max 13
_diffrn_reflns_limit_h_min -14
_diffrn_reflns_limit_k_max 23
_diffrn_reflns_limit_k_min -27
_diffrn_reflns_limit_l_max 27
_diffrn_reflns_limit_l_min -27
_diffrn_reflns_number 48685
_diffrn_reflns_theta_full 67.5
_diffrn_reflns_theta_max 73.7892
_diffrn_reflns_theta_min 3.2927
_exptl_absorpt_coefficient_mu 9.738
_exptl_absorpt_correction_T_max 1.00000
_exptl_absorpt_correction_T_min 0.17880
_exptl_absorpt_correction_type multi-scan
_exptl_absorpt_process_details
;
CrysAlis RED, Oxford Diffraction Ltd.,
Version 1.171.31.8 (release 12-01-2007 CrysAlis171 .NET)
(compiled Jan 12 2007,17:49:11)
Empirical absorption correction using spherical harmonics,
implemented in SCALE3 ABSPACK scaling algorithm.
;
_exptl_crystal_colour Green
_exptl_crystal_density_diffrn 1.667
_exptl_crystal_density_meas 1.67(1)
_exptl_crystal_density_method flotation
_exptl_crystal_description Prism
_exptl_crystal_F_000 2700
_exptl_crystal_size_max 0.11
_exptl_crystal_size_mid 0.08
_exptl_crystal_size_min 0.06
_refine_diff_density_max 0.921
_refine_diff_density_min -0.599
_refine_diff_density_rms 0.115
_refine_ls_abs_structure_details 'Flack H D (1983), Acta Cryst. A39, 876-881'
_refine_ls_abs_structure_Flack 0.477(4)
_refine_ls_extinction_method none
_refine_ls_goodness_of_fit_ref 1.026
_refine_ls_hydrogen_treatment constr
_refine_ls_matrix_type full
_refine_ls_number_parameters 2541
_refine_ls_number_reflns 28651
_refine_ls_number_restraints 241
_refine_ls_restrained_S_all 1.023
_refine_ls_R_factor_all 0.0727
_refine_ls_R_factor_gt 0.0540
_refine_ls_shift/su_max 0.001
_refine_ls_shift/su_mean 0.000
_refine_ls_structure_factor_coef Fsqd
_refine_ls_weighting_details 'calc w=1/[\s^2^(Fo^2^)+(0.0477P)^2^+0.0000P] where P=(Fo^2^+2Fc^2^)/3'
_refine_ls_weighting_scheme calc
_refine_ls_wR_factor_gt 0.1314
_refine_ls_wR_factor_ref 0.1454
_reflns_number_gt 23239
_reflns_number_total 28651
_reflns_threshold_expression >2sigma(I)
_cod_data_source_file b915539b.txt
_cod_data_source_block Ni8Bpy16V24O68
_cod_original_cell_volume 5394.9(15)
_cod_database_code 7211850

loop_
_symmetry_equiv_pos_as_xyz
'x, y, z'

loop_
_atom_site_label
_atom_site_type_symbol
_atom_site_fract_x
_atom_site_fract_y
_atom_site_fract_z
_atom_site_U_iso_or_equiv
_atom_site_adp_type
_atom_site_occupancy
_atom_site_symmetry_multiplicity
_atom_site_calc_flag
_atom_site_refinement_flags
_atom_site_disorder_assembly
_atom_site_disorder_group
N1A N 0.222(4) 0.3016(9) 0.2087(8) 0.0232(10) Uani 0.530(16) 1 d PD . 1
C1A C 0.2612(15) 0.3618(10) 0.2295(9) 0.0232(10) Uani 0.530(16) 1 d PD . 1
H1A H 0.2981 0.3816 0.2032 0.028 Uiso 0.530(16) 1 calc PR . 1
C2A C 0.2515(15) 0.3978(9) 0.2879(8) 0.0232(10) Uani 0.530(16) 1 d PD . 1
H2A H 0.2818 0.4410 0.3018 0.028 Uiso 0.530(16) 1 calc PR . 1
C3A C 0.195(2) 0.3678(9) 0.3253(9) 0.0232(10) Uani 0.530(16) 1 d PD . 1
C4A C 0.1452(15) 0.3050(8) 0.3021(7) 0.0232(10) Uani 0.530(16) 1 d PD . 1
H4A H 0.1008 0.2846 0.3254 0.028 Uiso 0.530(16) 1 calc PR . 1
C5A C 0.1632(15) 0.2733(8) 0.2430(7) 0.0232(10) Uani 0.530(16) 1 d PD . 1
H5A H 0.1326 0.2302 0.2268 0.028 Uiso 0.530(16) 1 calc PR . 1
N1B N 0.218(4) 0.2954(12) 0.2102(8) 0.0232(10) Uani 0.470(16) 1 d PD . 2
C1B C 0.2313(16) 0.3598(12) 0.2311(11) 0.0232(10) Uani 0.470(16) 1 d P . 2
H1B H 0.2458 0.3831 0.2027 0.028 Uiso 0.470(16) 1 calc PR . 2
C2B C 0.2241(17) 0.3914(11) 0.2911(10) 0.0232(10) Uani 0.470(16) 1 d P . 2
H2B H 0.2354 0.4353 0.3031 0.028 Uiso 0.470(16) 1 calc PR . 2
C3B C 0.200(2) 0.3586(11) 0.3348(10) 0.0232(10) Uani 0.470(16) 1 d P . 2
C4B C 0.1881(17) 0.2920(10) 0.3140(9) 0.0232(10) Uani 0.470(16) 1 d P . 2
H4B H 0.1725 0.2670 0.3409 0.028 Uiso 0.470(16) 1 calc PR . 2
C5B C 0.2002(17) 0.2664(10) 0.2544(9) 0.0232(10) Uani 0.470(16) 1 d P . 2
H5B H 0.1954 0.2226 0.2421 0.028 Uiso 0.470(16) 1 calc PR . 2
N2 N 0.1800(6) 0.4567(3) 0.5183(3) 0.0219(14) Uani 1 1 d D . .
C6A C 0.0826(17) 0.4169(9) 0.4778(9) 0.021(2) Uani 0.530(16) 1 d PD . 1
H6A H 0.0117 0.4081 0.4934 0.025 Uiso 0.530(16) 1 calc PR . 1
C7A C 0.0808(14) 0.3886(8) 0.4155(8) 0.021(2) Uani 0.530(16) 1 d PD . 1
H7A H 0.0128 0.3591 0.3899 0.025 Uiso 0.530(16) 1 calc PR . 1
C8A C 0.181(2) 0.4042(9) 0.3911(12) 0.021(2) Uani 0.530(16) 1 d PD . 1
C9A C 0.278(4) 0.4486(17) 0.4289(16) 0.021(2) Uani 0.530(16) 1 d PD . 1
H9A H 0.3478 0.4604 0.4137 0.025 Uiso 0.530(16) 1 calc PR . 1
C10A C 0.268(3) 0.475(2) 0.4900(16) 0.021(2) Uani 0.530(16) 1 d PD . 1
H10A H 0.3293 0.5084 0.5145 0.025 Uiso 0.530(16) 1 calc PR . 1
C6B C 0.1022(19) 0.4049(10) 0.4871(11) 0.021(2) Uani 0.470(16) 1 d P . 2
H6B H 0.0421 0.3901 0.5069 0.025 Uiso 0.470(16) 1 calc PR . 2
C7B C 0.1058(17) 0.3730(9) 0.4285(9) 0.021(2) Uani 0.470(16) 1 d P . 2
H7B H 0.0471 0.3368 0.4079 0.025 Uiso 0.470(16) 1 calc PR . 2
C8B C 0.193(2) 0.3910(11) 0.3971(13) 0.021(2) Uani 0.470(16) 1 d P . 2
C9B C 0.282(5) 0.444(2) 0.434(2) 0.021(2) Uani 0.470(16) 1 d P . 2
H9B H 0.3447 0.4585 0.4154 0.025 Uiso 0.470(16) 1 calc PR . 2
C10B C 0.278(3) 0.475(3) 0.4958(18) 0.021(2) Uani 0.470(16) 1 d P . 2
H10B H 0.3420 0.5073 0.5211 0.025 Uiso 0.470(16) 1 calc PR . 2
N3A N 0.5983(6) 0.7047(4) 0.3954(3) 0.0308(17) Uani 1 1 d D . 2
C11A C 0.5242(8) 0.7388(4) 0.4228(5) 0.033(2) Uani 1 1 d D . 2
H11A H 0.4723 0.7207 0.4446 0.040 Uiso 1 1 calc R . 2
C12A C 0.5183(8) 0.7989(4) 0.4213(4) 0.0306(19) Uani 1 1 d D . 2
H12A H 0.4633 0.8213 0.4417 0.037 Uiso 1 1 calc R . 2
C13A C 0.5930(6) 0.8266(4) 0.3901(3) 0.0235(18) Uani 1 1 d D . 2
C14A C 0.6715(8) 0.7908(4) 0.3616(4) 0.0280(19) Uani 1 1 d D . 2
H14A H 0.7256 0.8077 0.3400 0.034 Uiso 1 1 calc R . 2
C15A C 0.6700(7) 0.7306(4) 0.3650(4) 0.0273(18) Uani 1 1 d D . 2
H15A H 0.7228 0.7065 0.3446 0.033 Uiso 1 1 calc R . 2
N4A N 0.5872(5) 1.0140(3) 0.3815(3) 0.0216(14) Uani 1 1 d D . 2
C16A C 0.6091(8) 0.9699(4) 0.3330(4) 0.032(2) Uani 1 1 d D . 2
H16A H 0.6244 0.9814 0.2970 0.039 Uiso 1 1 calc R . 2
C17A C 0.6100(8) 0.9093(4) 0.3341(4) 0.031(2) Uani 1 1 d D . 2
H17A H 0.6251 0.8798 0.2991 0.037 Uiso 1 1 calc R . 2
C18A C 0.5890(7) 0.8916(4) 0.3856(3) 0.0258(18) Uani 1 1 d D . 2
C19A C 0.5685(7) 0.9357(4) 0.4363(4) 0.030(2) Uani 1 1 d D . 2
H19A H 0.5557 0.9253 0.4732 0.036 Uiso 1 1 calc R . 2
C20A C 0.5672(7) 0.9950(4) 0.4315(3) 0.0242(18) Uani 1 1 d D . 2
H20A H 0.5510 1.0248 0.4659 0.029 Uiso 1 1 calc R . 2
N5 N 0.0625(6) -0.2466(3) -0.8865(3) 0.0220(14) Uani 1 1 d D . .
C21A C 0.0019(13) -0.2776(8) -0.8549(8) 0.0242(12) Uani 0.499(5) 1 d PD . 1
H21A H 0.0433 -0.3031 -0.8334 0.029 Uiso 0.499(5) 1 calc PR . 1
C22A C -0.1181(13) -0.2741(8) -0.8522(8) 0.0242(12) Uani 0.499(5) 1 d PD . 1
H22A H -0.1607 -0.3002 -0.8332 0.029 Uiso 0.499(5) 1 calc PR . 1
C23A C -0.1754(19) -0.2332(8) -0.8769(10) 0.0242(12) Uani 0.499(5) 1 d PD . 1
C24A C -0.1145(13) -0.1983(8) -0.9053(9) 0.0242(12) Uani 0.499(5) 1 d PD . 1
H24A H -0.1528 -0.1693 -0.9227 0.029 Uiso 0.499(5) 1 calc PR . 1
C25A C 0.0035(14) -0.2048(9) -0.9090(8) 0.0242(12) Uani 0.499(5) 1 d PD . 1
H25A H 0.0462 -0.1789 -0.9282 0.029 Uiso 0.499(5) 1 calc PR . 1
C21B C -0.0072(14) -0.3023(8) -0.8932(8) 0.0242(12) Uani 0.501(5) 1 d P . 2
H21B H 0.0273 -0.3393 -0.9013 0.029 Uiso 0.501(5) 1 calc PR . 2
C22B C -0.1333(14) -0.3049(8) -0.8879(8) 0.0242(12) Uani 0.501(5) 1 d P . 2
H22B H -0.1795 -0.3433 -0.8899 0.029 Uiso 0.501(5) 1 calc PR . 2
C23B C -0.1891(19) -0.2515(9) -0.8797(11) 0.0242(12) Uani 0.501(5) 1 d P . 2
C24B C -0.1076(15) -0.1973(9) -0.8752(9) 0.0242(12) Uani 0.501(5) 1 d P . 2
H24B H -0.1358 -0.1585 -0.8657 0.029 Uiso 0.501(5) 1 calc PR . 2
C25B C 0.0098(15) -0.1979(9) -0.8838(8) 0.0242(12) Uani 0.501(5) 1 d P . 2
H25B H 0.0542 -0.1614 -0.8878 0.029 Uiso 0.501(5) 1 calc PR . 2
N6A N -0.5561(13) -0.2310(6) -0.8729(6) 0.0177(9) Uani 0.499(5) 1 d PD . 1
C26A C -0.5091(11) -0.2158(7) -0.9196(6) 0.0177(9) Uani 0.499(5) 1 d PD . 1
H26A H -0.5621 -0.2063 -0.9525 0.021 Uiso 0.499(5) 1 calc PR . 1
C27A C -0.3887(11) -0.2138(7) -0.9208(6) 0.0177(9) Uani 0.499(5) 1 d PD . 1
H27A H -0.3588 -0.2029 -0.9542 0.021 Uiso 0.499(5) 1 calc PR . 1
C28A C -0.3080(15) -0.2277(8) -0.8727(6) 0.0177(9) Uani 0.499(5) 1 d PD . 1
C29A C -0.3567(12) -0.2425(7) -0.8237(7) 0.0177(9) Uani 0.499(5) 1 d PD . 1
H29A H -0.3053 -0.2517 -0.7901 0.021 Uiso 0.499(5) 1 calc PR . 1
C30A C -0.4785(11) -0.2433(7) -0.8252(6) 0.0177(9) Uani 0.499(5) 1 d PD . 1
H30A H -0.5105 -0.2529 -0.7918 0.021 Uiso 0.499(5) 1 calc PR . 1
N6B N -0.5573(13) -0.2529(6) -0.8683(7) 0.0177(9) Uani 0.501(5) 1 d P . 2
C26B C -0.5195(13) -0.3045(7) -0.8984(7) 0.0177(9) Uani 0.501(5) 1 d P . 2
H26B H -0.5779 -0.3408 -0.9187 0.021 Uiso 0.501(5) 1 calc PR . 2
C27B C -0.3991(13) -0.3060(7) -0.9006(7) 0.0177(9) Uani 0.501(5) 1 d P . 2
H27B H -0.3749 -0.3434 -0.9212 0.021 Uiso 0.501(5) 1 calc PR . 2
C28B C -0.3106(15) -0.2520(8) -0.8724(7) 0.0177(9) Uani 0.501(5) 1 d P . 2
C29B C -0.3530(13) -0.1996(7) -0.8411(7) 0.0177(9) Uani 0.501(5) 1 d P . 2
H29B H -0.2987 -0.1620 -0.8204 0.021 Uiso 0.501(5) 1 calc PR . 2
C30B C -0.4770(13) -0.2040(7) -0.8412(7) 0.0177(9) Uani 0.501(5) 1 d P . 2
H30B H -0.5047 -0.1681 -0.8195 0.021 Uiso 0.501(5) 1 calc PR . 2
N7A N 0.3902(14) 0.2424(6) 0.1221(7) 0.0202(10) Uani 0.477(6) 1 d PD . 1
C31A C 0.4762(12) 0.2925(8) 0.1534(7) 0.0202(10) Uani 0.477(6) 1 d PD . 1
H31A H 0.4507 0.3284 0.1765 0.024 Uiso 0.477(6) 1 calc PR . 1
C32A C 0.6016(12) 0.2942(7) 0.1537(7) 0.0202(10) Uani 0.477(6) 1 d PD . 1
H32A H 0.6590 0.3299 0.1775 0.024 Uiso 0.477(6) 1 calc PR . 1
C33A C 0.6403(15) 0.2422(6) 0.1180(8) 0.0202(10) Uani 0.477(6) 1 d PD . 1
C34A C 0.5521(12) 0.1902(7) 0.0869(7) 0.0202(10) Uani 0.477(6) 1 d PD . 1
H34A H 0.5758 0.1536 0.0641 0.024 Uiso 0.477(6) 1 calc PR . 1
C35A C 0.4301(12) 0.1914(7) 0.0888(7) 0.0202(10) Uani 0.477(6) 1 d PD . 1
H35A H 0.3719 0.1556 0.0663 0.024 Uiso 0.477(6) 1 calc PR . 1
N7B N 0.3973(12) 0.2672(7) 0.1193(6) 0.0202(10) Uani 0.523(6) 1 d P . 2
C31B C 0.4731(13) 0.2568(7) 0.1670(7) 0.0202(10) Uani 0.523(6) 1 d P . 2
H31B H 0.4401 0.2485 0.2007 0.024 Uiso 0.523(6) 1 calc PR . 2
C32B C 0.5972(13) 0.2574(7) 0.1702(7) 0.0202(10) Uani 0.523(6) 1 d P . 2
H32B H 0.6489 0.2499 0.2049 0.024 Uiso 0.523(6) 1 calc PR . 2
C33B C 0.6423(14) 0.2694(8) 0.1198(7) 0.0202(10) Uani 0.523(6) 1 d P . 2
C34B C 0.5665(13) 0.2844(7) 0.0729(7) 0.0202(10) Uani 0.523(6) 1 d P . 2
H34B H 0.5982 0.2961 0.0404 0.024 Uiso 0.523(6) 1 calc PR . 2
C35B C 0.4413(13) 0.2824(7) 0.0733(7) 0.0202(10) Uani 0.523(6) 1 d P . 2
H35B H 0.3882 0.2918 0.0405 0.024 Uiso 0.523(6) 1 calc PR . 2
N8 N 1.0134(6) 0.2479(3) 0.1074(3) 0.0191(13) Uani 1 1 d D . .
C36A C 0.9605(19) 0.2972(12) 0.1079(9) 0.0242(13) Uani 0.477(6) 1 d PD . 1
H36A H 1.0079 0.3333 0.1050 0.029 Uiso 0.477(6) 1 calc PR . 1
C37A C 0.8370(16) 0.2997(10) 0.1125(9) 0.0242(13) Uani 0.477(6) 1 d PD . 1
H37A H 0.8007 0.3357 0.1124 0.029 Uiso 0.477(6) 1 calc PR . 1
C38A C 0.772(2) 0.2440(7) 0.1172(11) 0.0242(13) Uani 0.477(6) 1 d PD . 1
C39A C 0.8251(14) 0.1892(9) 0.1116(9) 0.0242(13) Uani 0.477(6) 1 d PD . 1
H39A H 0.7798 0.1508 0.1104 0.029 Uiso 0.477(6) 1 calc PR . 1
C40A C 0.9499(15) 0.1953(10) 0.1079(9) 0.0242(13) Uani 0.477(6) 1 d PD . 1
H40A H 0.9897 0.1601 0.1058 0.029 Uiso 0.477(6) 1 calc PR . 1
C36B C 0.9620(19) 0.2947(13) 0.0946(8) 0.0242(13) Uani 0.523(6) 1 d P . 2
H36B H 1.0120 0.3246 0.0830 0.029 Uiso 0.523(6) 1 calc PR . 2
C37B C 0.8452(16) 0.3044(10) 0.0964(8) 0.0242(13) Uani 0.523(6) 1 d P . 2
H37B H 0.8138 0.3378 0.0841 0.029 Uiso 0.523(6) 1 calc PR . 2
C38B C 0.7748(19) 0.2629(9) 0.1172(11) 0.0242(13) Uani 0.523(6) 1 d P . 2
C39B C 0.8224(14) 0.2117(9) 0.1302(8) 0.0242(13) Uani 0.523(6) 1 d P . 2
H39B H 0.7742 0.1803 0.1408 0.029 Uiso 0.523(6) 1 calc PR . 2
C40B C 0.9439(15) 0.2090(9) 0.1269(8) 0.0242(13) Uani 0.523(6) 1 d P . 2
H40B H 0.9795 0.1768 0.1397 0.029 Uiso 0.523(6) 1 calc PR . 2
N9 N 0.1948(5) -0.4691(3) -0.2888(3) 0.0186(13) Uani 1 1 d D A .
C41 C 0.2892(7) -0.4681(4) -0.2425(4) 0.0232(17) Uani 1 1 d D . .
H41 H 0.3494 -0.4929 -0.2529 0.028 Uiso 1 1 calc R . .
C42 C 0.3044(7) -0.4335(4) -0.1812(4) 0.0230(17) Uani 1 1 d D A .
H42 H 0.3751 -0.4328 -0.1508 0.028 Uiso 1 1 calc R . .
C43 C 0.2133(6) -0.3993(4) -0.1645(4) 0.0231(17) Uani 1 1 d D . .
C44 C 0.1144(7) -0.4017(4) -0.2117(4) 0.0242(17) Uani 1 1 d D A .
H44 H 0.0500 -0.3796 -0.2021 0.029 Uiso 1 1 calc R . .
C45 C 0.1086(7) -0.4357(4) -0.2721(4) 0.0229(17) Uani 1 1 d D . .
H45 H 0.0405 -0.4356 -0.3037 0.028 Uiso 1 1 calc R A .
N10 N 0.2300(6) -0.2938(3) 0.0252(3) 0.0233(14) Uani 1 1 d D . .
C46A C 0.3082(14) -0.3349(8) 0.0101(7) 0.0250(11) Uani 0.490(7) 1 d PD A 1
H46A H 0.3663 -0.3406 0.0434 0.030 Uiso 0.490(7) 1 calc PR A 1
C47A C 0.3083(14) -0.3686(8) -0.0502(7) 0.0250(11) Uani 0.490(7) 1 d PD A 1
H47A H 0.3669 -0.3954 -0.0570 0.030 Uiso 0.490(7) 1 calc PR A 1
C48A C 0.222(3) -0.3636(18) -0.1018(12) 0.0250(11) Uani 0.490(7) 1 d PD A 1
C49A C 0.1461(14) -0.3190(8) -0.0862(7) 0.0250(11) Uani 0.490(7) 1 d PD A 1
H49A H 0.0874 -0.3121 -0.1186 0.030 Uiso 0.490(7) 1 calc PR A 1
C50A C 0.1554(14) -0.2858(8) -0.0255(6) 0.0250(11) Uani 0.490(7) 1 d PD A 1
H50A H 0.1057 -0.2545 -0.0182 0.030 Uiso 0.490(7) 1 calc PR A 1
C46B C 0.1428(14) -0.3417(8) -0.0023(7) 0.0250(11) Uani 0.510(7) 1 d P A 2
H46B H 0.0832 -0.3508 0.0205 0.030 Uiso 0.510(7) 1 calc PR A 2
C47B C 0.1331(14) -0.3792(8) -0.0620(7) 0.0250(11) Uani 0.510(7) 1 d P A 2
H47B H 0.0727 -0.4152 -0.0798 0.030 Uiso 0.510(7) 1 calc PR A 2
C48B C 0.217(3) -0.3613(18) -0.0942(12) 0.0250(11) Uani 0.510(7) 1 d P A 2
C49B C 0.3061(14) -0.3107(8) -0.0659(7) 0.0250(11) Uani 0.510(7) 1 d P A 2
H49B H 0.3668 -0.3001 -0.0875 0.030 Uiso 0.510(7) 1 calc PR A 2
C50B C 0.3074(14) -0.2763(8) -0.0076(7) 0.0250(11) Uani 0.510(7) 1 d P A 2
H50B H 0.3642 -0.2390 0.0104 0.030 Uiso 0.510(7) 1 calc PR A 2
N11 N 0.1781(5) 0.2026(3) 0.0188(3) 0.0201(13) Uani 1 1 d D . .
C51A C 0.1026(14) 0.1515(7) -0.0092(6) 0.0237(11) Uani 0.509(7) 1 d PD B 1
H51A H 0.0485 0.1370 0.0138 0.028 Uiso 0.509(7) 1 calc PR B 1
C52A C 0.0955(14) 0.1167(7) -0.0706(6) 0.0237(11) Uani 0.509(7) 1 d PD B 1
H52A H 0.0423 0.0782 -0.0889 0.028 Uiso 0.509(7) 1 calc PR B 1
C53A C 0.170(3) 0.1414(10) -0.1031(13) 0.0237(11) Uani 0.509(7) 1 d PD B 1
C54A C 0.2353(15) 0.2003(7) -0.0792(6) 0.0237(11) Uani 0.509(7) 1 d PD B 1
H54A H 0.2776 0.2205 -0.1034 0.028 Uiso 0.509(7) 1 calc PR B 1
C55A C 0.2341(14) 0.2281(7) -0.0167(6) 0.0237(11) Uani 0.509(7) 1 d PD B 1
H55A H 0.2778 0.2689 0.0016 0.028 Uiso 0.509(7) 1 calc PR B 1
C51B C 0.0995(15) 0.2083(8) -0.0283(7) 0.0237(11) Uani 0.491(7) 1 d P B 2
H51B H 0.0452 0.2372 -0.0198 0.028 Uiso 0.491(7) 1 calc PR B 2
C52B C 0.0896(15) 0.1744(8) -0.0911(8) 0.0237(11) Uani 0.491(7) 1 d P B 2
H52B H 0.0277 0.1808 -0.1224 0.028 Uiso 0.491(7) 1 calc PR B 2
C53B C 0.164(3) 0.1331(12) -0.1094(14) 0.0237(11) Uani 0.491(7) 1 d P B 2
C54B C 0.2592(15) 0.1272(8) -0.0550(7) 0.0237(11) Uani 0.491(7) 1 d P B 2
H54B H 0.3175 0.1003 -0.0625 0.028 Uiso 0.491(7) 1 calc PR B 2
C55B C 0.2600(15) 0.1607(8) 0.0045(8) 0.0237(11) Uani 0.491(7) 1 d P B 2
H55B H 0.3185 0.1558 0.0381 0.028 Uiso 0.491(7) 1 calc PR B 2
N12 N 0.1778(5) 0.0338(3) -0.2921(3) 0.0185(13) Uani 1 1 d D B .
C56 C 0.2761(7) 0.0742(4) -0.2556(3) 0.0229(17) Uani 1 1 d D . .
H56 H 0.3480 0.0796 -0.2715 0.027 Uiso 1 1 calc R . .
C57 C 0.2739(7) 0.1079(4) -0.1952(3) 0.0277(19) Uani 1 1 d D B .
H57 H 0.3450 0.1352 -0.1699 0.033 Uiso 1 1 calc R . .
C58 C 0.1695(7) 0.1024(4) -0.1711(4) 0.0240(17) Uani 1 1 d D . .
C59 C 0.0684(7) 0.0620(4) -0.2111(3) 0.0251(18) Uani 1 1 d D B .
H59 H -0.0057 0.0570 -0.1971 0.030 Uiso 1 1 calc R . .
C60 C 0.0743(6) 0.0293(4) -0.2706(3) 0.0188(15) Uani 1 1 d D . .
H60 H 0.0034 0.0028 -0.2972 0.023 Uiso 1 1 calc R B .
N13 N 0.1982(6) -0.0511(3) -0.4786(3) 0.0209(14) Uani 1 1 d D B .
C61 C 0.2569(7) -0.0209(4) -0.5108(3) 0.0218(16) Uani 1 1 d D . .
H61 H 0.2939 0.0210 -0.4911 0.026 Uiso 1 1 calc R . .
C62 C 0.2668(7) -0.0477(4) -0.5718(3) 0.0226(17) Uani 1 1 d D . .
H62 H 0.3065 -0.0235 -0.5937 0.027 Uiso 1 1 calc R . .
C63 C 0.2190(7) -0.1099(3) -0.6015(4) 0.0230(17) Uani 1 1 d D . .
C64 C 0.1591(9) -0.1407(4) -0.5668(4) 0.036(2) Uani 1 1 d D . .
H64 H 0.1263 -0.1834 -0.5837 0.043 Uiso 1 1 calc R . .
C65 C 0.1468(2) -0.10928(12) -0.50720(12) 0.034(2) Uani 1 1 d D . .
H65 H 0.0991 -0.1306 -0.4859 0.041 Uiso 1 1 calc R . .
C66A C 0.2380(2) -0.14162(12) -0.66423(12) 0.0220(8) Uani 0.583(7) 1 d PRD . 1
C67A C 0.2645(2) -0.20163(12) -0.67790(12) 0.0220(8) Uani 0.583(7) 1 d PRD . 1
H67A H 0.2707 -0.2232 -0.6466 0.026 Uiso 0.583(7) 1 d PR . 1
C68A C 0.2817(2) -0.23012(12) -0.73740(12) 0.0220(8) Uani 0.583(7) 1 d PRD . 1
H68A H 0.2998 -0.2711 -0.7467 0.026 Uiso 0.583(7) 1 calc PR . 1
N14A N 0.2726(2) -0.19862(12) -0.78323(12) 0.0220(8) Uani 0.583(7) 1 d PRD . 1
C69A C 0.2461(2) -0.13861(12) -0.76955(12) 0.0220(8) Uani 0.583(7) 1 d PRD . 1
H69A H 0.2399 -0.1171 -0.8009 0.026 Uiso 0.583(7) 1 calc PR . 1
C70A C 0.2289(2) -0.11012(12) -0.71005(12) 0.0220(8) Uani 0.583(7) 1 d PRD . 1
H70A H 0.2108 -0.0691 -0.7007 0.026 Uiso 0.583(7) 1 calc PR . 1
C66B C 0.2348(2) -0.13959(12) -0.66846(12) 0.0220(8) Uani 0.417(7) 1 d PR . 2
C67B C 0.1882(2) -0.20231(12) -0.69335(12) 0.0220(8) Uani 0.417(7) 1 d PR . 2
H67B H 0.1468 -0.2238 -0.6698 0.026 Uiso 0.417(7) 1 calc PR . 2
C68B C 0.2022(2) -0.23363(12) -0.75267(12) 0.0220(8) Uani 0.417(7) 1 d PR . 2
H68B H 0.1703 -0.2765 -0.7697 0.026 Uiso 0.417(7) 1 calc PR . 2
N14B N 0.2628(2) -0.20223(12) -0.78711(12) 0.0220(8) Uani 0.417(7) 1 d PR . 2
C69B C 0.3094(2) -0.13951(12) -0.76222(12) 0.0220(8) Uani 0.417(7) 1 d PR . 2
H69B H 0.3508 -0.1181 -0.7858 0.026 Uiso 0.417(7) 1 calc PR . 2
C70B C 0.2954(2) -0.10819(12) -0.70290(12) 0.0220(8) Uani 0.417(7) 1 d PR . 2
H70B H 0.3273 -0.0653 -0.6859 0.026 Uiso 0.417(7) 1 calc PR . 2
N15 N -0.4833(2) 0.43955(12) -0.11017(12) 0.0198(14) Uani 1 1 d RD . .
C71 C -0.5714(2) 0.40291(12) -0.15695(12) 0.0264(18) Uani 1 1 d RD . .
H71 H -0.5491 0.3726 -0.1888 0.032 Uiso 1 1 d R . .
C72 C -0.6934(2) 0.40769(12) -0.16091(12) 0.0262(18) Uani 1 1 d RD . .
H72 H -0.7524 0.3835 -0.1968 0.031 Uiso 1 1 calc R . .
C73 C -0.7298(7) 0.4477(3) -0.1125(3) 0.0183(15) Uani 1 1 d D . .
C74 C -0.6382(6) 0.4838(4) -0.0609(3) 0.0234(17) Uani 1 1 d D . .
H74 H -0.6584 0.5114 -0.0261 0.028 Uiso 1 1 calc R . .
C75 C -0.5167(3) 0.47765(16) -0.06279(14) 0.0223(17) Uani 1 1 d D . .
H75 H -0.4546 0.5020 -0.0284 0.027 Uiso 1 1 calc R . .
N16A N -1.1078(3) 0.45720(16) -0.11454(14) 0.0202(8) Uani 0.549(10) 1 d PRD . 1
C76A C -1.0243(3) 0.47019(16) -0.05775(14) 0.0202(8) Uani 0.549(10) 1 d PRD . 1
H76A H -1.0518 0.4784 -0.0194 0.024 Uiso 0.549(10) 1 d PR . 1
C77A C -0.9006(3) 0.47123(16) -0.05705(14) 0.0202(8) Uani 0.549(10) 1 d PRD . 1
H77A H -0.8436 0.4801 -0.0182 0.024 Uiso 0.549(10) 1 calc PR . 1
C78A C -0.8604(3) 0.45927(16) -0.11315(14) 0.0202(8) Uani 0.549(10) 1 d PRD . 1
C79A C -0.9439(3) 0.44627(16) -0.16994(14) 0.0202(8) Uani 0.549(10) 1 d PRD . 1
H79A H -0.9164 0.4381 -0.2083 0.024 Uiso 0.549(10) 1 calc PR . 1
C80A C -1.0676(3) 0.44524(16) -0.17065(14) 0.0202(8) Uani 0.549(10) 1 d PRD . 1
H80A H -1.1247 0.4364 -0.2095 0.024 Uiso 0.549(10) 1 calc PR . 1
N16B N -1.1084(3) 0.45305(16) -0.11178(14) 0.0202(8) Uani 0.451(10) 1 d PR . 2
C76B C -1.0296(3) 0.44710(16) -0.05943(14) 0.0202(8) Uani 0.451(10) 1 d PR . 2
H76B H -1.0594 0.4445 -0.0231 0.024 Uiso 0.451(10) 1 calc PR . 2
C77B C -0.9072(3) 0.44497(16) -0.06020(14) 0.0202(8) Uani 0.451(10) 1 d PR . 2
H77B H -0.8533 0.4409 -0.0244 0.024 Uiso 0.451(10) 1 calc PR . 2
C78B C -0.8635(3) 0.44878(16) -0.11331(14) 0.0202(8) Uani 0.451(10) 1 d PR . 2
C79B C -0.9423(3) 0.45473(16) -0.16566(14) 0.0202(8) Uani 0.451(10) 1 d PR . 2
H79B H -0.9125 0.4573 -0.2020 0.024 Uiso 0.451(10) 1 calc PR . 2
C80B C -1.0648(3) 0.45686(16) -0.16489(14) 0.0202(8) Uani 0.451(10) 1 d PR . 2
H80B H -1.1186 0.4609 -0.2007 0.024 Uiso 0.451(10) 1 calc PR . 2
N17A N -0.2927(6) 0.3494(3) -0.1147(3) 0.0239(15) Uani 1 1 d D . .
C81A C -0.3456(10) 0.3231(5) -0.0767(5) 0.048(3) Uani 1 1 d D . .
H81A H -0.3914 0.3461 -0.0502 0.057 Uiso 1 1 calc R . .
C82A C -0.3344(11) 0.2630(5) -0.0756(6) 0.053(3) Uani 1 1 d D . .
H82A H -0.3732 0.2453 -0.0485 0.064 Uiso 1 1 calc R . .
C83A C -0.2666(7) 0.2275(5) -0.1137(4) 0.030(2) Uani 1 1 d D . .
C84A C -0.2142(8) 0.2569(4) -0.1516(5) 0.034(2) Uani 1 1 d D . .
H84A H -0.1663 0.2358 -0.1782 0.041 Uiso 1 1 calc R . .
C85A C -0.2306(9) 0.3166(4) -0.1514(4) 0.034(2) Uani 1 1 d D . .
H85A H -0.1953 0.3349 -0.1791 0.040 Uiso 1 1 calc R . .
N18 N -0.2322(6) 0.0404(3) -0.1158(3) 0.0233(14) Uani 1 1 d D . .
C86 C -0.2382(9) 0.0815(4) -0.0629(4) 0.038(2) Uani 1 1 d D . .
H86 H -0.2365 0.0686 -0.0258 0.046 Uiso 1 1 calc R . .
C87 C -0.2471(10) 0.1433(4) -0.0605(4) 0.037(2) Uani 1 1 d D . .
H87 H -0.2496 0.1716 -0.0217 0.045 Uiso 1 1 calc R . .
C88 C -0.2524(7) 0.1640(4) -0.1136(3) 0.0242(17) Uani 1 1 d D . .
C89 C -0.2427(8) 0.1209(4) -0.1672(4) 0.030(2) Uani 1 1 d D . .
H89 H -0.2427 0.1327 -0.2048 0.036 Uiso 1 1 calc R . .
C90 C -0.2331(7) 0.0602(4) -0.1669(4) 0.0239(18) Uani 1 1 d D . .
H90 H -0.2268 0.0316 -0.2048 0.029 Uiso 1 1 calc R . .
N19 N -0.4273(6) -0.0582(3) -0.1237(3) 0.0210(14) Uani 1 1 d D . .
C91 C -0.4788(7) -0.0777(4) -0.0810(4) 0.0242(17) Uani 1 1 d D . .
H91 H -0.4294 -0.0921 -0.0506 0.029 Uiso 1 1 calc R . .
C92 C -0.6017(7) -0.0774(4) -0.0796(3) 0.0240(18) Uani 1 1 d D . .
H92 H -0.6344 -0.0905 -0.0481 0.029 Uiso 1 1 calc R . .
C93 C -0.6757(7) -0.0579(4) -0.1242(3) 0.0201(16) Uani 1 1 d D . .
C94 C -0.6232(7) -0.0400(4) -0.1694(4) 0.0270(18) Uani 1 1 d D . .
H94 H -0.6719 -0.0280 -0.2019 0.032 Uiso 1 1 calc R . .
C95 C -0.5004(7) -0.0395(4) -0.1669(4) 0.0250(18) Uani 1 1 d D . .
H95 H -0.4657 -0.0254 -0.1973 0.030 Uiso 1 1 calc R . .
N20 N -1.0542(6) -0.0527(3) -0.1223(3) 0.0222(14) Uani 1 1 d D . .
C96 C -1.0184(6) -0.0805(4) -0.1742(3) 0.0206(16) Uani 1 1 d D . .
H96 H -1.0791 -0.0998 -0.2112 0.025 Uiso 1 1 calc R . .
C97 C -0.8960(7) -0.0826(4) -0.1771(4) 0.0234(17) Uani 1 1 d D . .
H97 H -0.8744 -0.1016 -0.2155 0.028 Uiso 1 1 calc R . .
C98 C -0.8068(7) -0.0565(4) -0.1228(3) 0.0240(17) Uani 1 1 d D . .
C99 C -0.8428(7) -0.0302(5) -0.0682(4) 0.033(2) Uani 1 1 d D . .
H99 H -0.7842 -0.0132 -0.0300 0.039 Uiso 1 1 calc R . .
C100 C -0.9667(7) -0.0290(4) -0.0699(4) 0.029(2) Uani 1 1 d D . .
H100 H -0.9904 -0.0105 -0.0320 0.035 Uiso 1 1 calc R . .
N21 N 0.1899(5) 0.0821(3) -0.3970(3) 0.0140(12) Uani 1 1 d D B .
C101 C 0.0854(7) 0.1067(4) -0.3964(4) 0.0239(17) Uani 1 1 d D . .
H101 H 0.0117 0.0804 -0.3994 0.029 Uiso 1 1 calc R . .
C102 C 0.0824(7) 0.1693(4) -0.3916(4) 0.0219(16) Uani 1 1 d D . .
H102 H 0.0078 0.1851 -0.3915 0.026 Uiso 1 1 calc R . .
C103 C 0.1906(6) 0.2086(3) -0.3868(4) 0.0202(16) Uani 1 1 d D . .
C104 C 0.2978(7) 0.1830(3) -0.3887(3) 0.0193(16) Uani 1 1 d D . .
H104 H 0.3722 0.2079 -0.3874 0.023 Uiso 1 1 calc R . .
C105 C 0.2932(6) 0.1204(3) -0.3926(3) 0.0186(16) Uani 1 1 d D . .
H105 H 0.3670 0.1037 -0.3922 0.022 Uiso 1 1 calc R . .
N22 N 0.1983(5) 0.4017(3) -0.3774(3) 0.0181(13) Uani 1 1 d D . .
C106 C 0.2748(6) 0.3673(4) -0.4069(4) 0.0214(16) Uani 1 1 d D . .
H106 H 0.3310 0.3871 -0.4255 0.026 Uiso 1 1 calc R . .
C107 C 0.2742(6) 0.3059(4) -0.4109(4) 0.0230(17) Uani 1 1 d D . .
H107 H 0.3283 0.2840 -0.4325 0.028 Uiso 1 1 calc R . .
C108 C 0.1943(6) 0.2751(4) -0.3834(3) 0.0189(16) Uani 1 1 d D . .
C109 C 0.1176(6) 0.3116(3) -0.3514(3) 0.0180(15) Uani 1 1 d D . .
H109 H 0.0622 0.2932 -0.3315 0.022 Uiso 1 1 calc R . .
C110 C 0.1229(7) 0.3731(4) -0.3491(4) 0.0237(17) Uani 1 1 d D . .
H110 H 0.0716 0.3965 -0.3267 0.028 Uiso 1 1 calc R . .
N23 N 0.1885(5) -0.0972(3) -0.3678(3) 0.0200(14) Uani 1 1 d D B .
C111 C 0.2855(7) -0.1260(4) -0.3769(4) 0.0257(18) Uani 1 1 d D . .
H111 H 0.3578 -0.1024 -0.3803 0.031 Uiso 1 1 calc R . .
C112 C 0.2838(7) -0.1887(3) -0.3816(4) 0.0276(19) Uani 1 1 d D . .
H112 H 0.3528 -0.2073 -0.3900 0.033 Uiso 1 1 calc R . .
C113 C 0.1809(6) -0.2246(4) -0.3740(4) 0.0240(17) Uani 1 1 d D . .
C114 C 0.0818(7) -0.1940(3) -0.3636(4) 0.0222(17) Uani 1 1 d D . .
H114 H 0.0096 -0.2158 -0.3580 0.027 Uiso 1 1 calc R . .
C115 C 0.0894(7) -0.1316(4) -0.3613(3) 0.0195(16) Uani 1 1 d D . .
H115 H 0.0204 -0.1122 -0.3548 0.023 Uiso 1 1 calc R . .
N24 N 0.1839(5) -0.4170(3) -0.3928(3) 0.0174(13) Uani 1 1 d D A .
C116 C 0.0788(7) -0.3955(4) -0.4081(4) 0.0210(16) Uani 1 1 d D . .
H116 H 0.0055 -0.4247 -0.4241 0.025 Uiso 1 1 calc R . .
C117 C 0.0712(6) -0.3336(3) -0.4020(3) 0.0194(16) Uani 1 1 d D . .
H117 H -0.0053 -0.3207 -0.4126 0.023 Uiso 1 1 calc R . .
C118 C 0.1789(6) -0.2903(4) -0.3797(4) 0.0186(16) Uani 1 1 d D . .
C119 C 0.2888(6) -0.3124(4) -0.3658(4) 0.0240(17) Uani 1 1 d D . .
H119 H 0.3639 -0.2846 -0.3530 0.029 Uiso 1 1 calc R . .
C120 C 0.2880(6) -0.3751(3) -0.3705(4) 0.0201(16) Uani 1 1 d D . .
H120 H 0.3625 -0.3889 -0.3577 0.024 Uiso 1 1 calc R . .
N25 N -0.2507(5) -0.1489(3) -0.1224(3) 0.0234(14) Uani 1 1 d D . .
C121 C -0.1743(8) -0.1675(4) -0.0794(4) 0.0254(17) Uani 1 1 d D . .
H121 H -0.1139 -0.1369 -0.0490 0.030 Uiso 1 1 calc R . .
C122 C -0.1794(8) -0.2280(4) -0.0773(4) 0.031(2) Uani 1 1 d D . .
H122 H -0.1224 -0.2385 -0.0467 0.037 Uiso 1 1 calc R . .
C123 C -0.2685(7) -0.2737(4) -0.1201(3) 0.0260(18) Uani 1 1 d D . .
C124 C -0.3459(8) -0.2554(4) -0.1643(4) 0.0277(18) Uani 1 1 d D . .
H124 H -0.4074 -0.2854 -0.1948 0.033 Uiso 1 1 calc R . .
C125 C -0.3351(7) -0.1946(4) -0.1649(4) 0.0275(18) Uani 1 1 d D . .
H125 H -0.3891 -0.1838 -0.1965 0.033 Uiso 1 1 calc R . .
N26 N -0.2909(6) -0.4633(3) -0.1137(3) 0.0208(14) Uani 1 1 d D . .
C126 C -0.3206(7) -0.4481(4) -0.1685(3) 0.0240(17) Uani 1 1 d D . .
H126 H -0.3471 -0.4808 -0.2063 0.029 Uiso 1 1 calc R . .
C127 C -0.3145(8) -0.3881(4) -0.1723(4) 0.0296(19) Uani 1 1 d D . .
H127 H -0.3365 -0.3802 -0.2120 0.036 Uiso 1 1 calc R . .
C128 C -0.2756(7) -0.3382(4) -0.1175(3) 0.0239(17) Uani 1 1 d D . .
C129 C -0.2473(9) -0.3553(4) -0.0613(4) 0.033(2) Uani 1 1 d D . .
H129 H -0.2227 -0.3239 -0.0225 0.039 Uiso 1 1 calc R . .
C130 C -0.2547(8) -0.4167(4) -0.0616(4) 0.0307(19) Uani 1 1 d D . .
H130 H -0.2330 -0.4261 -0.0227 0.037 Uiso 1 1 calc R . .
N27 N 0.5895(6) 0.5162(3) 0.3924(3) 0.0245(15) Uani 1 1 d D . .
C131 C 0.6289(8) 0.4987(4) 0.4447(4) 0.0275(19) Uani 1 1 d D . .
H131 H 0.6545 0.5300 0.4835 0.033 Uiso 1 1 calc R . .
C132 C 0.6345(8) 0.4382(4) 0.4451(4) 0.0284(19) Uani 1 1 d D . .
H132 H 0.6612 0.4284 0.4834 0.034 Uiso 1 1 calc R . .
C133 C 0.6000(7) 0.3912(5) 0.3882(3) 0.0269(19) Uani 1 1 d D . .
C134 C 0.5584(8) 0.4093(4) 0.3334(4) 0.0294(19) Uani 1 1 d D . .
H134 H 0.5340 0.3792 0.2937 0.035 Uiso 1 1 calc R . .
C135 C 0.5536(7) 0.4712(4) 0.3381(4) 0.0273(18) Uani 1 1 d D . .
H135 H 0.5235 0.4825 0.3010 0.033 Uiso 1 1 calc R . .
N28 N 0.6054(5) 0.2004(3) 0.3795(3) 0.0231(15) Uani 1 1 d D . .
C136 C 0.5135(8) 0.2179(4) 0.3446(4) 0.0305(19) Uani 1 1 d D . .
H136 H 0.4493 0.1869 0.3177 0.037 Uiso 1 1 calc R . .
C137 C 0.5084(8) 0.2791(4) 0.3462(4) 0.030(2) Uani 1 1 d D . .
H137 H 0.4411 0.2894 0.3211 0.036 Uiso 1 1 calc R . .
C138 C 0.6020(7) 0.3257(4) 0.3845(3) 0.0263(18) Uani 1 1 d D . .
C139 C 0.6982(7) 0.3059(4) 0.4199(4) 0.0263(18) Uani 1 1 d D . .
H139 H 0.7651 0.3353 0.4468 0.032 Uiso 1 1 calc R . .
C140 C 0.6944(7) 0.2443(4) 0.4155(3) 0.0221(17) Uani 1 1 d D . .
H140 H 0.7603 0.2323 0.4399 0.027 Uiso 1 1 calc R . .
N29 N 0.7840(5) 0.1080(3) 0.3817(3) 0.0208(14) Uani 1 1 d D . .
C141 C 0.8536(7) 0.0865(4) 0.4241(4) 0.0242(17) Uani 1 1 d D . .
H141 H 0.8169 0.0732 0.4544 0.029 Uiso 1 1 calc R . .
C142 C 0.9758(6) 0.0829(4) 0.4260(4) 0.0213(16) Uani 1 1 d D . .
H142 H 1.0226 0.0693 0.4579 0.026 Uiso 1 1 calc R . .
C143 C 1.0282(7) 0.0996(4) 0.3801(3) 0.0211(16) Uani 1 1 d D . .
C144 C 0.9580(7) 0.1206(4) 0.3355(4) 0.0260(18) Uani 1 1 d D . .
H144 H 0.9919 0.1325 0.3037 0.031 Uiso 1 1 calc R . .
C145 C 0.8351(7) 0.1242(4) 0.3380(4) 0.0259(18) Uani 1 1 d D . .
H145 H 0.7868 0.1389 0.3074 0.031 Uiso 1 1 calc R . .
N30 N 1.4104(6) 0.1009(3) 0.3811(3) 0.0258(16) Uani 1 1 d D . .
C146 C 1.3233(7) 0.0750(4) 0.3289(3) 0.0262(19) Uani 1 1 d D . .
H146 H 1.3483 0.0571 0.2911 0.031 Uiso 1 1 calc R . .
C147 C 1.2004(7) 0.0728(4) 0.3267(3) 0.0250(18) Uani 1 1 d D . .
H147 H 1.1433 0.0539 0.2882 0.030 Uiso 1 1 calc R . .
C148 C 1.1596(7) 0.0981(3) 0.3807(3) 0.0182(15) Uani 1 1 d D . .
C149 C 1.2491(6) 0.1240(4) 0.4352(3) 0.0255(18) Uani 1 1 d D . .
H149 H 1.2264 0.1415 0.4737 0.031 Uiso 1 1 calc R . .
C150 C 1.3710(7) 0.1242(4) 0.4332(3) 0.0252(18) Uani 1 1 d D . .
H150 H 1.4300 0.1419 0.4712 0.030 Uiso 1 1 calc R . .
N31 N 0.7805(6) 0.6129(3) 0.3921(3) 0.0256(15) Uani 1 1 d D . .
C151 C 0.8147(7) 0.5707(4) 0.3472(4) 0.031(2) Uani 1 1 d D . .
H151 H 0.7531 0.5421 0.3155 0.037 Uiso 1 1 calc R . .
C152 C 0.9345(7) 0.5670(5) 0.3453(4) 0.036(2) Uani 1 1 d D . .
H152 H 0.9551 0.5367 0.3127 0.043 Uiso 1 1 calc R . .
C153 C 1.0244(7) 0.6076(4) 0.3908(3) 0.0231(18) Uani 1 1 d D . .
C154 C 0.9905(7) 0.6521(4) 0.4373(4) 0.0262(18) Uani 1 1 d D . .
H154 H 1.0509 0.6812 0.4692 0.031 Uiso 1 1 calc R . .
C155 C 0.8691(7) 0.6533(4) 0.4365(3) 0.0242(17) Uani 1 1 d D . .
H155 H 0.8465 0.6837 0.4682 0.029 Uiso 1 1 calc R . .
N32 N 1.4047(6) 0.6010(3) 0.3905(3) 0.0243(15) Uani 1 1 d D . .
C156 C 1.3622(7) 0.6091(5) 0.4438(4) 0.0290(19) Uani 1 1 d D . .
H156 H 1.4183 0.6122 0.4817 0.035 Uiso 1 1 calc R . .
C157 C 1.2414(6) 0.6130(4) 0.4466(4) 0.0213(17) Uani 1 1 d D . .
H157 H 1.2170 0.6211 0.4858 0.026 Uiso 1 1 calc R . .
C158 C 1.1566(6) 0.6049(4) 0.3910(3) 0.0212(16) Uani 1 1 d D . .
C159 C 1.1989(7) 0.5943(4) 0.3352(4) 0.030(2) Uani 1 1 d D . .
H159 H 1.1443 0.5884 0.2961 0.036 Uiso 1 1 calc R . .
C160 C 1.3212(6) 0.5926(4) 0.3380(4) 0.0259(18) Uani 1 1 d D . .
H160 H 1.3483 0.5849 0.2995 0.031 Uiso 1 1 calc R . .
Ni1 Ni -0.24053(11) -0.05503(6) -0.12112(6) 0.0191(3) Uani 1 1 d . . .
Ni2 Ni 0.25298(11) -0.24624(6) -0.88046(6) 0.0182(3) Uani 1 1 d . . .
Ni3 Ni -0.29652(11) 0.44300(6) -0.11335(6) 0.0180(3) Uani 1 1 d . . .
Ni4 Ni 0.59768(11) 0.10659(7) 0.37998(6) 0.0209(3) Uani 1 1 d . . .
Ni5 Ni 0.59348(11) 0.61002(7) 0.39293(6) 0.0215(3) Uani 1 1 d . . .
Ni6 Ni 0.18788(11) -0.00952(6) -0.38584(5) 0.0147(3) Uani 1 1 d . . .
Ni7 Ni 0.18867(11) -0.50866(6) -0.38508(6) 0.0156(3) Uani 1 1 d . . .
Ni8 Ni 0.20471(11) 0.25022(6) 0.11342(6) 0.0179(3) Uani 1 1 d D . .
O1 O -0.2565(5) 0.4645(3) -0.0163(2) 0.0208(11) Uani 1 1 d . . .
O2 O -0.3362(4) 0.4141(2) -0.2102(2) 0.0190(11) Uani 1 1 d . . .
O3 O 0.3727(4) 0.0041(2) -0.3633(2) 0.0162(10) Uani 1 1 d . B .
O4 O 0.3728(4) -0.4913(2) -0.3653(2) 0.0188(11) Uani 1 1 d . A .
O5 O 0.0048(5) -0.5288(2) -0.4034(2) 0.0169(11) Uani 1 1 d . A .
O6 O -0.3661(5) -0.3618(3) -0.5113(3) 0.0237(12) Uani 1 1 d . . .
O7 O 0.7718(5) 0.1407(3) -0.4003(3) 0.0246(12) Uani 1 1 d . B .
O8 O 0.6453(5) 0.1386(3) 0.4768(2) 0.0212(12) Uani 1 1 d . . .
O9 O -0.2082(5) -0.0351(3) -0.0257(2) 0.0218(11) Uani 1 1 d D . .
O10 O -0.4717(5) -0.3095(3) -0.4204(3) 0.0309(14) Uani 1 1 d . . .
O11 O -0.2458(5) -0.3469(3) -0.3852(3) 0.0258(12) Uani 1 1 d . A .
O12 O 0.7045(5) 0.3453(3) -0.3293(3) 0.0255(12) Uani 1 1 d . . .
O13 O 0.7475(5) 0.2577(2) -0.4374(2) 0.0211(11) Uani 1 1 d . . .
O14 O 0.5923(5) 0.0371(3) -0.4010(3) 0.0285(13) Uani 1 1 d . B .
O15A O 0.6507(18) 0.4327(8) 0.0834(8) 0.0265(8) Uani 0.4879(16) 1 d P . 1
O15B O 0.6678(17) 0.4427(8) 0.0924(7) 0.0265(8) Uani 0.5121(16) 1 d P . 2
O16A O -0.3222(8) -0.0537(4) 0.0755(4) 0.0423(9) Uani 0.821(4) 1 d PU . 1
O17 O -0.2375(5) -0.1263(3) -0.3383(3) 0.0278(13) Uani 1 1 d . . .
O18 O -0.4330(5) -0.1584(3) -0.4372(3) 0.0324(14) Uani 1 1 d . . .
O19 O -0.2634(5) -0.2395(3) -0.4383(3) 0.0270(12) Uani 1 1 d . . .
O20 O 0.0043(5) -0.0306(2) -0.4142(2) 0.0207(11) Uani 1 1 d . B .
O21 O -0.2039(5) 0.0146(3) -0.4575(3) 0.0255(12) Uani 1 1 d . . .
O22 O 0.2012(6) 0.1710(3) 0.1374(3) 0.0356(15) Uani 1 1 d D . .
O23A O 0.1677(11) 0.4429(7) 0.0903(6) 0.0250(8) Uani 0.4879(16) 1 d P . 1
O23B O 0.1264(10) 0.4445(6) 0.0769(6) 0.0250(8) Uani 0.5121(16) 1 d P . 2
O24 O 0.5538(5) 0.3211(3) -0.4452(3) 0.0274(13) Uani 1 1 d . . .
O25 O 0.5573(5) 0.0809(3) 0.2827(3) 0.0273(13) Uani 1 1 d . . .
O26 O -0.2219(5) -0.6103(3) -0.4292(2) 0.0228(12) Uani 1 1 d . . .
O27 O 0.5775(5) -0.0420(3) -0.3127(3) 0.0314(14) Uani 1 1 d . B .
O28 O 0.5468(5) 0.1803(3) -0.4248(3) 0.0270(13) Uani 1 1 d . . .
O29 O -0.0898(5) -0.0633(3) -0.5377(3) 0.0264(12) Uani 1 1 d . B .
O30A O 0.5699(7) 0.0406(4) 0.1516(3) 0.0288(17) Uani 0.821(4) 1 d PDU . 1
O31 O 0.3906(6) 0.1189(3) 0.1974(3) 0.0355(15) Uani 1 1 d D . .
O30B O 0.573(6) 0.0627(12) 0.1383(19) 0.075(16) Uiso 0.179(4) 1 d PDU . 2
O32A O 0.2728(12) -0.4334(7) -0.9293(6) 0.0265(8) Uani 0.4879(16) 1 d P . 1
O32B O 0.3154(11) -0.4349(6) -0.9162(6) 0.0265(8) Uani 0.5121(16) 1 d P . 2
O33 O 0.5591(5) 0.5875(3) 0.2967(3) 0.0325(15) Uani 1 1 d . . .
O34A O 0.3806(11) 0.6027(6) 0.1996(6) 0.0250(8) Uani 0.4879(16) 1 d P . 1
O34B O 0.4246(10) 0.6274(6) 0.2078(5) 0.0250(8) Uani 0.5121(16) 1 d P . 2
O35 O -0.2129(5) -0.1199(3) -0.4635(3) 0.0293(13) Uani 1 1 d . B .
O36A O 0.5840(8) -0.0737(5) 0.1742(4) 0.0423(9) Uani 0.821(4) 1 d PU . 1
O37 O -0.5196(5) 0.3346(3) -0.2919(3) 0.0356(16) Uani 1 1 d . . .
O38 O 0.4208(6) -0.0693(3) 0.0705(3) 0.0381(16) Uani 1 1 d . . .
O39 O 0.5472(6) -0.1604(3) -0.2959(3) 0.0324(14) Uani 1 1 d . B .
O40 O -0.1934(5) -0.4693(3) -0.3880(3) 0.0292(13) Uani 1 1 d . A .
O41 O 0.7237(4) -0.0768(3) -0.2166(2) 0.0199(11) Uani 1 1 d . . .
O42A O 0.1338(7) 0.0608(4) 0.1739(4) 0.0366(19) Uani 0.821(4) 1 d PU . 1
O43 O -0.1466(5) -0.3748(3) -0.2784(3) 0.0282(13) Uani 1 1 d . A .
O44 O 0.6157(5) -0.4262(3) -0.3279(3) 0.0268(13) Uani 1 1 d . . .
O45 O 0.8246(5) 0.0591(3) -0.3296(3) 0.0347(15) Uani 1 1 d . B .
O46 O 0.5548(6) -0.5532(3) -0.3155(3) 0.0321(14) Uani 1 1 d . . .
O47 O 0.5335(5) -0.5313(3) -0.4330(3) 0.0333(14) Uani 1 1 d . A .
O48 O 0.2358(6) -0.3277(3) -0.8599(3) 0.0300(14) Uani 1 1 d . . .
O49A O 0.1095(11) 0.5581(6) 0.1538(6) 0.0250(8) Uani 0.4879(16) 1 d P . 1
O49B O 0.1634(11) 0.5623(6) 0.1697(5) 0.0250(8) Uani 0.5121(16) 1 d P . 2
O50A O 0.0371(8) -0.0417(4) 0.2008(4) 0.0423(9) Uani 0.821(4) 1 d PU . 1
O51 O -0.1024(5) -0.5390(3) -0.3097(3) 0.0283(13) Uani 1 1 d . A .
O52A O 0.5986(11) 0.5443(6) 0.1797(6) 0.0250(8) Uani 0.4879(16) 1 d P . 1
O52B O 0.5524(10) 0.5257(6) 0.1624(6) 0.0250(8) Uani 0.5121(16) 1 d P . 2
O53 O 0.5493(5) 0.0820(4) -0.2794(3) 0.0458(19) Uani 1 1 d . B .
O54 O 0.2234(7) 0.3318(3) 0.0925(3) 0.0374(16) Uani 1 1 d . . .
O55A O -0.1820(8) 0.0582(4) 0.0789(4) 0.0423(9) Uani 0.821(4) 1 d P . 1
O56A O -0.0536(7) -0.0401(4) 0.0864(4) 0.041(2) Uani 0.821(4) 1 d PU . 1
O57A O 0.6374(9) 0.1663(5) 0.2279(4) 0.0423(9) Uani 0.821(4) 1 d PU . 1
O57B O 0.665(3) 0.1449(14) 0.2275(13) 0.011(6) Uiso 0.179(4) 1 d PU . 2
O58A O 0.1951(8) -0.1299(4) 0.0012(4) 0.0423(9) Uani 0.821(4) 1 d PU . 1
O59A O -0.2267(12) 0.5489(7) 0.0910(6) 0.026(3) Uani 0.4879(16) 1 d P . 1
O59B O -0.2822(13) 0.5614(6) 0.0745(6) 0.025(3) Uani 0.5121(16) 1 d P . 2
O60A O 0.0664(14) 0.4507(7) 0.1928(8) 0.0265(8) Uani 0.4879(16) 1 d P . 1
O60B O 0.0446(13) 0.4641(6) 0.1917(7) 0.0265(8) Uani 0.5121(16) 1 d P . 2
O61A O 0.2570(8) 0.0616(4) 0.0767(4) 0.0423(9) Uani 0.821(4) 1 d P . 1
O62A O 0.1945(9) -0.0569(4) 0.1238(6) 0.061(3) Uani 0.821(4) 1 d PDU . 1
O63A O 0.6505(11) 0.4421(6) 0.2121(5) 0.0265(8) Uani 0.4879(16) 1 d P . 1
O63B O 0.5401(10) 0.4087(5) 0.1794(5) 0.0265(8) Uani 0.5121(16) 1 d P . 2
O64A O -0.0837(10) 0.4557(6) 0.0882(5) 0.0250(8) Uani 0.4879(16) 1 d P . 1
O64B O -0.0763(9) 0.5088(5) 0.0975(5) 0.0250(8) Uani 0.5121(16) 1 d P . 2
O65A O 0.6210(11) 0.6715(6) 0.2318(5) 0.0265(8) Uani 0.4879(16) 1 d P . 1
O65B O 0.6835(10) 0.6417(5) 0.2302(5) 0.0265(8) Uani 0.5121(16) 1 d P . 2
O67A O 0.4329(10) 0.4293(6) 0.1325(5) 0.0250(8) Uani 0.4879(16) 1 d P . 1
O67B O 0.3865(9) 0.4238(5) 0.0758(5) 0.0250(8) Uani 0.5121(16) 1 d P . 2
O68A O 0.3008(11) 0.3777(5) 0.0080(5) 0.0265(8) Uani 0.4879(16) 1 d P . 1
O68B O 0.1906(10) 0.3603(5) -0.0221(5) 0.0265(8) Uani 0.5121(16) 1 d P . 2
O69 O 0.2774(7) -0.1646(3) -0.8993(3) 0.0400(17) Uani 1 1 d . . .
V1 V -0.12786(11) -0.53766(6) -0.38186(6) 0.0177(3) Uani 1 1 d . . .
V2 V -0.34130(12) -0.31489(6) -0.43947(6) 0.0205(3) Uani 1 1 d . . .
V3 V 0.51737(11) -0.50166(6) -0.36269(6) 0.0186(3) Uani 1 1 d . . .
V4 V -0.28907(12) -0.16120(6) -0.42073(6) 0.0210(3) Uani 1 1 d . . .
V5 V 0.52322(11) 0.02101(7) -0.33776(6) 0.0206(3) Uani 1 1 d . . .
V6 V 0.67473(11) 0.17867(6) -0.44828(6) 0.0174(3) Uani 1 1 d . . .
V7 V 0.74651(11) 0.06317(7) -0.39590(6) 0.0214(3) Uani 1 1 d . . .
V8 V 0.64801(12) -0.10295(7) -0.29158(6) 0.0210(3) Uani 1 1 d . . .
V9A V 0.5444(3) 0.10433(18) 0.21665(16) 0.0259(7) Uani 0.821(4) 1 d PD . 1
V10 V -0.12340(11) -0.05097(6) -0.46966(6) 0.0189(3) Uani 1 1 d . . .
V11 V -0.24159(11) -0.40324(6) -0.34443(6) 0.0197(3) Uani 1 1 d . . .
V12A V -0.2320(3) 0.47512(14) 0.05998(17) 0.0184(2) Uani 0.4879(16) 1 d P . 1
V12B V -0.2368(3) 0.49488(14) 0.06139(16) 0.0184(2) Uani 0.5121(16) 1 d P . 2
V13 V 0.69314(11) 0.32823(6) -0.41164(6) 0.0194(3) Uani 1 1 d . . .
V14A V -0.19247(16) -0.01622(12) 0.05282(9) 0.0172(4) Uani 0.821(4) 1 d P . 1
V15A V 0.5634(2) -0.04030(17) 0.11814(11) 0.0268(5) Uani 0.821(4) 1 d PD . 1
V16A V 0.07588(16) -0.01756(9) 0.14430(11) 0.0275(5) Uani 0.821(4) 1 d PD . 1
V17A V 0.0657(4) 0.47703(15) 0.1331(2) 0.0184(2) Uani 0.4879(16) 1 d P . 1
V17B V 0.0633(4) 0.49252(14) 0.1347(2) 0.0184(2) Uani 0.5121(16) 1 d P . 2
V18A V 0.24598(19) 0.10371(9) 0.14464(9) 0.0309(5) Uani 0.821(4) 1 d P . 1
V19A V 0.5386(3) 0.60595(18) 0.22846(18) 0.0184(2) Uani 0.4879(16) 1 d P . 1
V19B V 0.5608(3) 0.59511(17) 0.22543(17) 0.0184(2) Uani 0.5121(16) 1 d P . 2
V20 V -0.40278(11) 0.38444(6) -0.28606(6) 0.0187(3) Uani 1 1 d . . .
V21A V 0.2485(6) -0.4007(5) -0.8604(5) 0.0206(15) Uani 0.4879(16) 1 d P . 1
V21B V 0.2866(6) -0.3935(4) -0.8530(4) 0.0168(13) Uani 0.5121(16) 1 d P . 2
V22A V 0.27083(19) -0.10523(11) 0.07122(15) 0.0282(5) Uani 0.821(4) 1 d P . 1
V23A V 0.2869(3) 0.39507(13) 0.08047(13) 0.0184(2) Uani 0.4879(16) 1 d P . 1
V23B V 0.2271(2) 0.38982(13) 0.05356(12) 0.0184(2) Uani 0.5121(16) 1 d P . 2
V24A V 0.5878(2) 0.46456(13) 0.15383(13) 0.0184(2) Uani 0.4879(16) 1 d P . 1
V24B V 0.5312(2) 0.44637(13) 0.12538(12) 0.0184(2) Uani 0.5121(16) 1 d P . 2
OW1 O 0.9162(7) 0.8661(4) 0.3308(3) 0.053(2) Uani 1 1 d . . .
OW2 O 0.8229(14) 0.9111(8) 0.2397(7) 0.048(4) Uiso 0.499(5) 1 d P . 1
O2B O 0.846(2) 0.9461(11) 0.2482(11) 0.082(6) Uiso 0.501(5) 1 d P . 2
OW3 O 0.8664(13) 0.2622(7) -0.2872(7) 0.044(3) Uiso 0.50 1 d P C 1
O3B O 0.9149(17) 0.2961(9) -0.2691(9) 0.062(4) Uiso 0.50 1 d P D 2
OW4 O -0.0321(12) -0.2628(6) -0.6638(6) 0.052(3) Uiso 0.583(7) 1 d P . 1
O4B O -0.1175(19) -0.2587(10) -0.7178(10) 0.062(5) Uiso 0.417(7) 1 d P . 2
OW5 O -0.5389(13) 0.2203(7) -0.2410(6) 0.043(3) Uiso 0.50 1 d P . .
OW6 O -0.0506(12) 0.6261(6) 0.2308(6) 0.039(3) Uiso 0.50 1 d P . .
OW7 O -0.6363(13) 0.2844(7) -0.0768(7) 0.045(4) Uiso 0.491(7) 1 d P B 2
OW8 O -0.1222(12) 0.3986(6) 0.2555(6) 0.039(3) Uiso 0.50 1 d P . .
OW9 O -0.0259(13) 0.1805(7) -0.2513(7) 0.047(3) Uiso 0.50 1 d P . .
OW10 O -0.4452(11) 0.6050(6) 0.0563(5) 0.030(3) Uiso 0.499(5) 1 d P . 1
OW11 O 1.2227(17) 0.2400(9) -0.2133(9) 0.068(5) Uiso 0.50 1 d P . .
OW12 O -0.9362(15) 0.3096(8) -0.1518(8) 0.063(4) Uiso 0.549(10) 1 d P . 1
OW13 O -0.1529(15) 0.2778(8) 0.2905(8) 0.055(4) Uiso 0.50 1 d P . .
V14B V -0.1936(12) -0.0402(7) 0.0441(6) 0.035(4) Uiso 0.179(4) 1 d PD . 2
O55B O -0.184(4) -0.1139(16) 0.043(2) 0.059(12) Uiso 0.179(4) 1 d PD . 2
O16B O -0.330(3) -0.0174(19) 0.0641(18) 0.039(8) Uiso 0.179(4) 1 d PDU . 2
O56B O -0.053(2) 0.0032(16) 0.0923(15) 0.029(7) Uiso 0.179(4) 1 d PDU . 2
V16B V 0.0913(9) -0.0238(5) 0.1172(6) 0.029(3) Uiso 0.179(4) 1 d PD . 2
O62B O 0.152(4) -0.066(2) 0.0601(17) 0.056(10) Uiso 0.179(4) 1 d PDU . 2
O50B O 0.149(3) -0.0380(18) 0.1854(15) 0.040(9) Uiso 0.179(4) 1 d PDU . 2
V18B V 0.2383(6) 0.1277(4) 0.1833(4) 0.016(2) Uiso 0.179(4) 1 d PD . 2
O42B O 0.137(4) 0.0564(15) 0.128(2) 0.061(11) Uiso 0.179(4) 1 d PDU . 2
V22B V 0.2647(9) -0.1198(5) 0.0478(5) 0.018(3) Uiso 0.179(4) 1 d P . 2
V15B V 0.5695(11) -0.0184(5) 0.1191(6) 0.017(3) Uiso 0.179(4) 1 d PD . 2
V9B V 0.5311(17) 0.0894(7) 0.2154(9) 0.024(4) Uiso 0.179(4) 1 d PD . 2
O61B O 0.214(5) 0.157(3) 0.2544(19) 0.084(17) Uiso 0.179(4) 1 d PD . 2
O36B O 0.616(3) -0.0472(15) 0.1759(14) 0.018(6) Uiso 0.179(4) 1 d PU . 2
O58B O 0.221(2) -0.1533(12) -0.0215(11) 0.006(5) Uiso 0.179(4) 1 d PU . 2

loop_
_atom_site_aniso_label
_atom_site_aniso_U_11
_atom_site_aniso_U_22
_atom_site_aniso_U_33
_atom_site_aniso_U_23
_atom_site_aniso_U_13
_atom_site_aniso_U_12
N1A 0.012(2) 0.029(3) 0.0237(19) 0.0015(17) 0.0041(17) -0.003(2)
C1A 0.012(2) 0.029(3) 0.0237(19) 0.0015(17) 0.0041(17) -0.003(2)
C2A 0.012(2) 0.029(3) 0.0237(19) 0.0015(17) 0.0041(17) -0.003(2)
C3A 0.012(2) 0.029(3) 0.0237(19) 0.0015(17) 0.0041(17) -0.003(2)
C4A 0.012(2) 0.029(3) 0.0237(19) 0.0015(17) 0.0041(17) -0.003(2)
C5A 0.012(2) 0.029(3) 0.0237(19) 0.0015(17) 0.0041(17) -0.003(2)
N1B 0.012(2) 0.029(3) 0.0237(19) 0.0015(17) 0.0041(17) -0.003(2)
C1B 0.012(2) 0.029(3) 0.0237(19) 0.0015(17) 0.0041(17) -0.003(2)
C2B 0.012(2) 0.029(3) 0.0237(19) 0.0015(17) 0.0041(17) -0.003(2)
C3B 0.012(2) 0.029(3) 0.0237(19) 0.0015(17) 0.0041(17) -0.003(2)
C4B 0.012(2) 0.029(3) 0.0237(19) 0.0015(17) 0.0041(17) -0.003(2)
C5B 0.012(2) 0.029(3) 0.0237(19) 0.0015(17) 0.0041(17) -0.003(2)
N2 0.017(3) 0.022(3) 0.023(3) 0.003(3) 0.004(3) -0.003(3)
C6A 0.016(3) 0.022(3) 0.024(4) 0.007(3) 0.003(3) 0.006(3)
C7A 0.016(3) 0.022(3) 0.024(4) 0.007(3) 0.003(3) 0.006(3)
C8A 0.016(3) 0.022(3) 0.024(4) 0.007(3) 0.003(3) 0.006(3)
C9A 0.016(3) 0.022(3) 0.024(4) 0.007(3) 0.003(3) 0.006(3)
C10A 0.016(3) 0.022(3) 0.024(4) 0.007(3) 0.003(3) 0.006(3)
C6B 0.016(3) 0.022(3) 0.024(4) 0.007(3) 0.003(3) 0.006(3)
C7B 0.016(3) 0.022(3) 0.024(4) 0.007(3) 0.003(3) 0.006(3)
C8B 0.016(3) 0.022(3) 0.024(4) 0.007(3) 0.003(3) 0.006(3)
C9B 0.016(3) 0.022(3) 0.024(4) 0.007(3) 0.003(3) 0.006(3)
C10B 0.016(3) 0.022(3) 0.024(4) 0.007(3) 0.003(3) 0.006(3)
N3A 0.025(4) 0.046(5) 0.034(4) 0.029(4) 0.009(3) 0.014(3)
C11A 0.023(4) 0.042(5) 0.047(5) 0.029(5) 0.013(4) 0.008(4)
C12A 0.024(4) 0.040(5) 0.037(4) 0.018(4) 0.011(4) 0.014(4)
C13A 0.015(4) 0.038(5) 0.020(3) 0.020(4) -0.003(3) 0.000(3)
C14A 0.033(5) 0.037(5) 0.020(4) 0.015(4) 0.013(3) 0.003(4)
C15A 0.019(4) 0.033(5) 0.032(4) 0.014(4) 0.005(3) 0.000(3)
N4A 0.010(3) 0.035(4) 0.020(3) 0.009(3) 0.006(2) 0.002(3)
C16A 0.036(5) 0.039(5) 0.021(4) 0.009(4) 0.007(4) -0.006(4)
C17A 0.042(5) 0.024(4) 0.018(4) -0.004(3) 0.004(4) -0.001(4)
C18A 0.016(4) 0.042(5) 0.019(3) 0.014(4) 0.000(3) -0.002(4)
C19A 0.012(4) 0.054(6) 0.022(4) 0.011(4) 0.003(3) -0.003(4)
C20A 0.010(3) 0.036(5) 0.019(3) 0.005(4) -0.003(3) -0.012(3)
N5 0.021(3) 0.027(4) 0.020(3) 0.010(3) 0.003(3) 0.006(3)
C21A 0.018(2) 0.029(3) 0.027(3) 0.010(3) 0.004(3) 0.004(2)
C22A 0.018(2) 0.029(3) 0.027(3) 0.010(3) 0.004(3) 0.004(2)
C23A 0.018(2) 0.029(3) 0.027(3) 0.010(3) 0.004(3) 0.004(2)
C24A 0.018(2) 0.029(3) 0.027(3) 0.010(3) 0.004(3) 0.004(2)
C25A 0.018(2) 0.029(3) 0.027(3) 0.010(3) 0.004(3) 0.004(2)
C21B 0.018(2) 0.029(3) 0.027(3) 0.010(3) 0.004(3) 0.004(2)
C22B 0.018(2) 0.029(3) 0.027(3) 0.010(3) 0.004(3) 0.004(2)
C23B 0.018(2) 0.029(3) 0.027(3) 0.010(3) 0.004(3) 0.004(2)
C24B 0.018(2) 0.029(3) 0.027(3) 0.010(3) 0.004(3) 0.004(2)
C25B 0.018(2) 0.029(3) 0.027(3) 0.010(3) 0.004(3) 0.004(2)
N6A 0.0126(19) 0.018(2) 0.0198(18) 0.002(2) 0.0025(15) 0.000(2)
C26A 0.0126(19) 0.018(2) 0.0198(18) 0.002(2) 0.0025(15) 0.000(2)
C27A 0.0126(19) 0.018(2) 0.0198(18) 0.002(2) 0.0025(15) 0.000(2)
C28A 0.0126(19) 0.018(2) 0.0198(18) 0.002(2) 0.0025(15) 0.000(2)
C29A 0.0126(19) 0.018(2) 0.0198(18) 0.002(2) 0.0025(15) 0.000(2)
C30A 0.0126(19) 0.018(2) 0.0198(18) 0.002(2) 0.0025(15) 0.000(2)
N6B 0.0126(19) 0.018(2) 0.0198(18) 0.002(2) 0.0025(15) 0.000(2)
C26B 0.0126(19) 0.018(2) 0.0198(18) 0.002(2) 0.0025(15) 0.000(2)
C27B 0.0126(19) 0.018(2) 0.0198(18) 0.002(2) 0.0025(15) 0.000(2)
C28B 0.0126(19) 0.018(2) 0.0198(18) 0.002(2) 0.0025(15) 0.000(2)
C29B 0.0126(19) 0.018(2) 0.0198(18) 0.002(2) 0.0025(15) 0.000(2)
C30B 0.0126(19) 0.018(2) 0.0198(18) 0.002(2) 0.0025(15) 0.000(2)
N7A 0.014(2) 0.024(3) 0.0192(18) 0.003(2) 0.0029(15) -0.001(2)
C31A 0.014(2) 0.024(3) 0.0192(18) 0.003(2) 0.0029(15) -0.001(2)
C32A 0.014(2) 0.024(3) 0.0192(18) 0.003(2) 0.0029(15) -0.001(2)
C33A 0.014(2) 0.024(3) 0.0192(18) 0.003(2) 0.0029(15) -0.001(2)
C34A 0.014(2) 0.024(3) 0.0192(18) 0.003(2) 0.0029(15) -0.001(2)
C35A 0.014(2) 0.024(3) 0.0192(18) 0.003(2) 0.0029(15) -0.001(2)
N7B 0.014(2) 0.024(3) 0.0192(18) 0.003(2) 0.0029(15) -0.001(2)
C31B 0.014(2) 0.024(3) 0.0192(18) 0.003(2) 0.0029(15) -0.001(2)
C32B 0.014(2) 0.024(3) 0.0192(18) 0.003(2) 0.0029(15) -0.001(2)
C33B 0.014(2) 0.024(3) 0.0192(18) 0.003(2) 0.0029(15) -0.001(2)
C34B 0.014(2) 0.024(3) 0.0192(18) 0.003(2) 0.0029(15) -0.001(2)
C35B 0.014(2) 0.024(3) 0.0192(18) 0.003(2) 0.0029(15) -0.001(2)
N8 0.015(3) 0.022(3) 0.018(3) 0.003(3) 0.002(2) 0.003(3)
C36A 0.018(2) 0.036(3) 0.025(3) 0.013(3) 0.010(2) 0.007(2)
C37A 0.018(2) 0.036(3) 0.025(3) 0.013(3) 0.010(2) 0.007(2)
C38A 0.018(2) 0.036(3) 0.025(3) 0.013(3) 0.010(2) 0.007(2)
C39A 0.018(2) 0.036(3) 0.025(3) 0.013(3) 0.010(2) 0.007(2)
C40A 0.018(2) 0.036(3) 0.025(3) 0.013(3) 0.010(2) 0.007(2)
C36B 0.018(2) 0.036(3) 0.025(3) 0.013(3) 0.010(2) 0.007(2)
C37B 0.018(2) 0.036(3) 0.025(3) 0.013(3) 0.010(2) 0.007(2)
C38B 0.018(2) 0.036(3) 0.025(3) 0.013(3) 0.010(2) 0.007(2)
C39B 0.018(2) 0.036(3) 0.025(3) 0.013(3) 0.010(2) 0.007(2)
C40B 0.018(2) 0.036(3) 0.025(3) 0.013(3) 0.010(2) 0.007(2)
N9 0.019(3) 0.014(3) 0.024(3) 0.007(3) 0.003(3) 0.002(3)
C41 0.019(4) 0.023(4) 0.031(4) 0.007(4) 0.011(3) 0.011(3)
C42 0.016(4) 0.028(4) 0.026(4) 0.009(4) 0.002(3) 0.010(3)
C43 0.020(4) 0.023(4) 0.022(4) -0.001(3) 0.002(3) 0.007(3)
C44 0.019(4) 0.021(4) 0.031(4) 0.004(4) 0.002(3) 0.012(3)
C45 0.015(4) 0.029(4) 0.029(4) 0.010(4) 0.009(3) 0.009(3)
N10 0.018(3) 0.027(4) 0.024(3) 0.009(3) 0.002(3) -0.001(3)
C46A 0.020(2) 0.032(3) 0.022(2) 0.006(2) 0.0044(19) 0.005(2)
C47A 0.020(2) 0.032(3) 0.022(2) 0.006(2) 0.0044(19) 0.005(2)
C48A 0.020(2) 0.032(3) 0.022(2) 0.006(2) 0.0044(19) 0.005(2)
C49A 0.020(2) 0.032(3) 0.022(2) 0.006(2) 0.0044(19) 0.005(2)
C50A 0.020(2) 0.032(3) 0.022(2) 0.006(2) 0.0044(19) 0.005(2)
C46B 0.020(2) 0.032(3) 0.022(2) 0.006(2) 0.0044(19) 0.005(2)
C47B 0.020(2) 0.032(3) 0.022(2) 0.006(2) 0.0044(19) 0.005(2)
C48B 0.020(2) 0.032(3) 0.022(2) 0.006(2) 0.0044(19) 0.005(2)
C49B 0.020(2) 0.032(3) 0.022(2) 0.006(2) 0.0044(19) 0.005(2)
C50B 0.020(2) 0.032(3) 0.022(2) 0.006(2) 0.0044(19) 0.005(2)
N11 0.015(3) 0.019(3) 0.023(3) 0.001(3) 0.002(2) 0.000(3)
C51A 0.029(3) 0.019(3) 0.023(3) 0.003(2) 0.008(2) 0.005(2)
C52A 0.029(3) 0.019(3) 0.023(3) 0.003(2) 0.008(2) 0.005(2)
C53A 0.029(3) 0.019(3) 0.023(3) 0.003(2) 0.008(2) 0.005(2)
C54A 0.029(3) 0.019(3) 0.023(3) 0.003(2) 0.008(2) 0.005(2)
C55A 0.029(3) 0.019(3) 0.023(3) 0.003(2) 0.008(2) 0.005(2)
C51B 0.029(3) 0.019(3) 0.023(3) 0.003(2) 0.008(2) 0.005(2)
C52B 0.029(3) 0.019(3) 0.023(3) 0.003(2) 0.008(2) 0.005(2)
C53B 0.029(3) 0.019(3) 0.023(3) 0.003(2) 0.008(2) 0.005(2)
C54B 0.029(3) 0.019(3) 0.023(3) 0.003(2) 0.008(2) 0.005(2)
C55B 0.029(3) 0.019(3) 0.023(3) 0.003(2) 0.008(2) 0.005(2)
N12 0.018(3) 0.013(3) 0.021(3) 0.002(3) 0.001(3) -0.001(3)
C56 0.015(4) 0.025(4) 0.025(4) 0.003(3) 0.003(3) -0.002(3)
C57 0.023(4) 0.039(5) 0.018(3) 0.005(4) 0.003(3) -0.002(4)
C58 0.031(4) 0.020(4) 0.022(4) 0.005(3) 0.011(3) -0.001(3)
C59 0.018(4) 0.036(5) 0.020(3) 0.008(4) 0.003(3) 0.001(3)
C60 0.019(4) 0.022(4) 0.017(3) 0.014(3) 0.000(3) 0.001(3)
N13 0.020(3) 0.020(3) 0.023(3) 0.006(3) 0.006(3) 0.005(3)
C61 0.018(4) 0.018(4) 0.027(4) 0.007(3) -0.001(3) 0.000(3)
C62 0.029(4) 0.024(4) 0.022(4) 0.013(3) 0.015(3) 0.006(3)
C63 0.013(3) 0.025(4) 0.025(4) -0.003(3) 0.007(3) -0.004(3)
C64 0.042(5) 0.024(5) 0.032(4) -0.009(4) 0.013(4) -0.005(4)
C65 0.040(5) 0.021(4) 0.032(4) -0.007(4) 0.020(4) -0.018(4)
C66A 0.0212(19) 0.0198(18) 0.0221(18) 0.0018(15) 0.0033(16) 0.0028(17)
C67A 0.0212(19) 0.0198(18) 0.0221(18) 0.0018(15) 0.0033(16) 0.0028(17)
C68A 0.0212(19) 0.0198(18) 0.0221(18) 0.0018(15) 0.0033(16) 0.0028(17)
N14A 0.0212(19) 0.0198(18) 0.0221(18) 0.0018(15) 0.0033(16) 0.0028(17)
C69A 0.0212(19) 0.0198(18) 0.0221(18) 0.0018(15) 0.0033(16) 0.0028(17)
C70A 0.0212(19) 0.0198(18) 0.0221(18) 0.0018(15) 0.0033(16) 0.0028(17)
C66B 0.0212(19) 0.0198(18) 0.0221(18) 0.0018(15) 0.0033(16) 0.0028(17)
C67B 0.0212(19) 0.0198(18) 0.0221(18) 0.0018(15) 0.0033(16) 0.0028(17)
C68B 0.0212(19) 0.0198(18) 0.0221(18) 0.0018(15) 0.0033(16) 0.0028(17)
N14B 0.0212(19) 0.0198(18) 0.0221(18) 0.0018(15) 0.0033(16) 0.0028(17)
C69B 0.0212(19) 0.0198(18) 0.0221(18) 0.0018(15) 0.0033(16) 0.0028(17)
C70B 0.0212(19) 0.0198(18) 0.0221(18) 0.0018(15) 0.0033(16) 0.0028(17)
N15 0.022(3) 0.023(3) 0.017(3) 0.010(3) 0.004(3) 0.000(3)
C71 0.023(4) 0.027(4) 0.030(4) 0.008(4) 0.009(3) 0.004(3)
C72 0.020(4) 0.035(5) 0.019(4) 0.001(4) 0.000(3) 0.006(4)
C73 0.018(4) 0.022(4) 0.020(3) 0.012(3) 0.006(3) 0.009(3)
C74 0.020(4) 0.032(5) 0.016(3) 0.005(3) -0.001(3) 0.010(3)
C75 0.016(4) 0.037(5) 0.019(3) 0.010(3) 0.009(3) 0.012(3)
N16A 0.0195(16) 0.024(2) 0.0197(14) 0.0105(15) 0.0058(13) 0.0036(15)
C76A 0.0195(16) 0.024(2) 0.0197(14) 0.0105(15) 0.0058(13) 0.0036(15)
C77A 0.0195(16) 0.024(2) 0.0197(14) 0.0105(15) 0.0058(13) 0.0036(15)
C78A 0.0195(16) 0.024(2) 0.0197(14) 0.0105(15) 0.0058(13) 0.0036(15)
C79A 0.0195(16) 0.024(2) 0.0197(14) 0.0105(15) 0.0058(13) 0.0036(15)
C80A 0.0195(16) 0.024(2) 0.0197(14) 0.0105(15) 0.0058(13) 0.0036(15)
N16B 0.0195(16) 0.024(2) 0.0197(14) 0.0105(15) 0.0058(13) 0.0036(15)
C76B 0.0195(16) 0.024(2) 0.0197(14) 0.0105(15) 0.0058(13) 0.0036(15)
C77B 0.0195(16) 0.024(2) 0.0197(14) 0.0105(15) 0.0058(13) 0.0036(15)
C78B 0.0195(16) 0.024(2) 0.0197(14) 0.0105(15) 0.0058(13) 0.0036(15)
C79B 0.0195(16) 0.024(2) 0.0197(14) 0.0105(15) 0.0058(13) 0.0036(15)
C80B 0.0195(16) 0.024(2) 0.0197(14) 0.0105(15) 0.0058(13) 0.0036(15)
N17A 0.017(3) 0.027(4) 0.030(3) 0.017(3) 0.000(3) 0.004(3)
C81A 0.053(6) 0.066(7) 0.063(7) 0.051(6) 0.044(6) 0.042(6)
C82A 0.058(7) 0.053(7) 0.077(8) 0.045(7) 0.038(6) 0.032(6)
C83A 0.024(4) 0.043(5) 0.032(4) 0.026(4) 0.010(4) 0.000(4)
C84A 0.025(4) 0.031(5) 0.049(5) 0.013(4) 0.015(4) 0.005(4)
C85A 0.043(5) 0.027(5) 0.031(4) 0.006(4) 0.016(4) -0.003(4)
N18 0.023(3) 0.026(4) 0.027(3) 0.013(3) 0.011(3) 0.008(3)
C86 0.048(6) 0.036(5) 0.032(5) 0.009(4) 0.013(4) 0.012(5)
C87 0.063(6) 0.031(5) 0.029(4) 0.016(4) 0.017(4) 0.022(5)
C88 0.021(4) 0.029(4) 0.029(4) 0.015(4) 0.008(3) 0.006(3)
C89 0.028(4) 0.038(5) 0.024(4) 0.013(4) 0.006(3) -0.004(4)
C90 0.014(4) 0.031(5) 0.022(4) 0.005(4) 0.001(3) -0.008(3)
N19 0.018(3) 0.024(3) 0.023(3) 0.010(3) 0.007(3) 0.002(3)
C91 0.024(4) 0.035(5) 0.021(4) 0.016(4) 0.008(3) 0.011(4)
C92 0.024(4) 0.041(5) 0.016(3) 0.021(4) 0.009(3) 0.005(4)
C93 0.020(4) 0.021(4) 0.021(3) 0.011(3) 0.006(3) -0.003(3)
C94 0.019(4) 0.037(5) 0.025(4) 0.010(4) 0.003(3) 0.005(4)
C95 0.019(4) 0.037(5) 0.022(4) 0.014(4) 0.003(3) 0.002(4)
N20 0.017(3) 0.024(4) 0.028(3) 0.010(3) 0.006(3) 0.001(3)
C96 0.015(3) 0.028(4) 0.018(3) 0.005(3) 0.002(3) 0.009(3)
C97 0.022(4) 0.028(4) 0.023(4) 0.008(4) 0.007(3) 0.009(3)
C98 0.024(4) 0.024(4) 0.025(4) 0.013(4) 0.003(3) -0.004(3)
C99 0.011(4) 0.053(6) 0.026(4) -0.001(4) 0.002(3) 0.007(4)
C100 0.019(4) 0.043(5) 0.021(4) -0.002(4) 0.003(3) 0.012(4)
N21 0.019(3) 0.010(3) 0.014(3) 0.007(2) 0.000(2) 0.005(2)
C101 0.021(4) 0.027(4) 0.028(4) 0.013(4) 0.007(3) 0.003(3)
C102 0.019(4) 0.020(4) 0.030(4) 0.008(3) 0.011(3) 0.009(3)
C103 0.033(4) 0.006(3) 0.024(4) 0.007(3) 0.009(3) 0.002(3)
C104 0.018(4) 0.022(4) 0.021(3) 0.010(3) 0.008(3) 0.001(3)
C105 0.009(3) 0.015(4) 0.024(4) 0.000(3) -0.006(3) 0.000(3)
N22 0.015(3) 0.018(3) 0.026(3) 0.013(3) 0.008(3) 0.004(3)
C106 0.009(3) 0.024(4) 0.035(4) 0.012(4) 0.005(3) 0.007(3)
C107 0.010(3) 0.027(4) 0.031(4) 0.007(4) 0.003(3) 0.001(3)
C108 0.012(3) 0.022(4) 0.021(3) 0.007(3) 0.002(3) 0.001(3)
C109 0.018(4) 0.014(4) 0.022(3) 0.004(3) 0.003(3) 0.005(3)
C110 0.023(4) 0.026(4) 0.022(4) 0.003(3) 0.003(3) 0.013(3)
N23 0.019(3) 0.019(3) 0.023(3) 0.006(3) 0.003(3) 0.007(3)
C111 0.018(4) 0.028(4) 0.034(4) 0.014(4) 0.009(3) 0.000(3)
C112 0.016(4) 0.014(4) 0.050(5) 0.005(4) 0.007(4) -0.002(3)
C113 0.021(4) 0.022(4) 0.025(4) 0.004(3) 0.001(3) -0.001(3)
C114 0.017(4) 0.015(4) 0.034(4) 0.005(3) 0.008(3) 0.000(3)
C115 0.023(4) 0.027(4) 0.016(3) 0.013(3) 0.009(3) 0.016(3)
N24 0.010(3) 0.017(3) 0.027(3) 0.008(3) 0.005(2) 0.006(2)
C116 0.016(4) 0.021(4) 0.025(4) 0.007(3) 0.000(3) 0.005(3)
C117 0.015(3) 0.024(4) 0.023(3) 0.011(3) 0.003(3) 0.008(3)
C118 0.012(3) 0.018(4) 0.026(4) 0.007(3) 0.003(3) 0.001(3)
C119 0.010(3) 0.023(4) 0.038(4) 0.006(4) 0.005(3) 0.004(3)
C120 0.013(3) 0.021(4) 0.027(4) 0.006(3) 0.003(3) 0.007(3)
N25 0.015(3) 0.025(4) 0.031(3) 0.014(3) -0.002(3) 0.003(3)
C121 0.032(4) 0.017(4) 0.027(4) 0.008(3) -0.001(3) 0.006(3)
C122 0.030(5) 0.029(5) 0.033(4) 0.007(4) 0.010(4) 0.000(4)
C123 0.020(4) 0.036(5) 0.018(4) 0.005(4) 0.000(3) -0.002(4)
C124 0.027(4) 0.027(4) 0.025(4) 0.009(4) -0.002(3) -0.004(4)
C125 0.026(4) 0.034(5) 0.021(4) 0.011(4) -0.004(3) 0.008(4)
N26 0.018(3) 0.025(4) 0.023(3) 0.010(3) 0.006(3) 0.005(3)
C126 0.030(4) 0.024(4) 0.015(3) 0.004(3) 0.003(3) 0.004(4)
C127 0.037(5) 0.034(5) 0.020(4) 0.016(4) -0.002(3) 0.005(4)
C128 0.019(4) 0.023(4) 0.026(4) 0.000(4) 0.003(3) 0.004(3)
C129 0.048(5) 0.029(5) 0.020(4) 0.003(4) 0.004(4) 0.014(4)
C130 0.031(4) 0.038(5) 0.024(4) 0.012(4) 0.004(3) 0.005(4)
N27 0.018(3) 0.034(4) 0.028(3) 0.015(3) 0.009(3) 0.010(3)
C131 0.029(4) 0.035(5) 0.019(4) 0.008(4) 0.007(3) 0.002(4)
C132 0.036(5) 0.035(5) 0.019(4) 0.009(4) 0.009(3) 0.017(4)
C133 0.016(4) 0.043(5) 0.021(4) 0.005(4) 0.004(3) 0.006(4)
C134 0.025(4) 0.043(5) 0.018(3) 0.009(4) -0.001(3) 0.003(4)
C135 0.020(4) 0.036(5) 0.024(4) 0.010(4) 0.000(3) 0.000(4)
N28 0.019(3) 0.028(4) 0.021(3) 0.004(3) 0.003(3) 0.010(3)
C136 0.025(4) 0.038(5) 0.026(4) 0.009(4) -0.003(3) 0.006(4)
C137 0.026(4) 0.041(5) 0.022(4) 0.007(4) -0.001(3) 0.016(4)
C138 0.024(4) 0.036(5) 0.017(3) 0.004(4) 0.005(3) 0.007(4)
C139 0.018(4) 0.035(5) 0.022(4) 0.007(4) 0.000(3) -0.003(3)
C140 0.018(4) 0.032(4) 0.016(3) 0.006(3) 0.001(3) 0.007(3)
N29 0.012(3) 0.021(3) 0.026(3) 0.002(3) 0.004(3) 0.001(3)
C141 0.022(4) 0.027(4) 0.027(4) 0.012(4) 0.007(3) 0.004(3)
C142 0.014(3) 0.025(4) 0.025(4) 0.006(3) 0.007(3) 0.000(3)
C143 0.016(4) 0.025(4) 0.026(4) 0.008(3) 0.009(3) 0.007(3)
C144 0.014(4) 0.039(5) 0.027(4) 0.013(4) 0.006(3) 0.000(3)
C145 0.026(4) 0.029(4) 0.029(4) 0.017(4) 0.002(3) 0.012(4)
N30 0.013(3) 0.036(4) 0.022(3) 0.002(3) -0.002(3) -0.004(3)
C146 0.018(4) 0.049(6) 0.014(3) 0.013(4) 0.004(3) 0.006(4)
C147 0.015(4) 0.047(5) 0.015(3) 0.013(4) 0.002(3) 0.004(4)
C148 0.019(4) 0.018(4) 0.020(3) 0.010(3) 0.003(3) 0.006(3)
C149 0.014(4) 0.045(5) 0.020(4) 0.015(4) 0.000(3) 0.007(4)
C150 0.023(4) 0.042(5) 0.012(3) 0.005(3) 0.003(3) 0.017(4)
N31 0.020(3) 0.035(4) 0.025(3) 0.012(3) 0.006(3) 0.008(3)
C151 0.013(4) 0.048(6) 0.022(4) -0.005(4) 0.004(3) 0.001(4)
C152 0.020(4) 0.051(6) 0.037(5) 0.011(5) 0.013(4) 0.007(4)
C153 0.011(4) 0.035(5) 0.019(3) 0.006(4) -0.001(3) -0.005(3)
C154 0.017(4) 0.038(5) 0.022(4) 0.004(4) 0.004(3) 0.007(4)
C155 0.022(4) 0.027(4) 0.019(3) 0.001(3) 0.001(3) 0.004(3)
N32 0.015(3) 0.035(4) 0.030(3) 0.023(3) 0.005(3) 0.002(3)
C156 0.014(4) 0.049(6) 0.033(4) 0.024(4) 0.004(3) 0.015(4)
C157 0.006(3) 0.029(4) 0.029(4) 0.007(4) 0.005(3) 0.002(3)
C158 0.009(3) 0.022(4) 0.032(4) 0.006(4) 0.004(3) 0.004(3)
C159 0.019(4) 0.039(5) 0.028(4) 0.001(4) -0.001(3) 0.012(4)
C160 0.010(3) 0.044(5) 0.030(4) 0.016(4) 0.007(3) 0.009(3)
Ni1 0.0163(6) 0.0213(7) 0.0217(6) 0.0088(6) 0.0046(5) 0.0040(5)
Ni2 0.0164(6) 0.0198(7) 0.0174(6) 0.0026(5) 0.0046(5) 0.0027(5)
Ni3 0.0151(6) 0.0228(7) 0.0176(6) 0.0085(5) 0.0025(5) 0.0037(5)
Ni4 0.0124(6) 0.0278(7) 0.0213(6) 0.0038(6) 0.0044(5) 0.0044(5)
Ni5 0.0107(6) 0.0354(8) 0.0234(6) 0.0155(6) 0.0048(5) 0.0058(6)
Ni6 0.0142(6) 0.0151(6) 0.0155(5) 0.0043(5) 0.0039(5) 0.0038(5)
Ni7 0.0131(6) 0.0148(6) 0.0206(6) 0.0072(5) 0.0039(5) 0.0030(5)
Ni8 0.0142(6) 0.0210(7) 0.0170(5) 0.0022(5) 0.0036(5) 0.0032(5)
O1 0.018(3) 0.025(3) 0.021(2) 0.009(2) 0.005(2) 0.002(2)
O2 0.012(2) 0.020(3) 0.025(3) 0.008(2) 0.001(2) 0.003(2)
O3 0.015(3) 0.016(3) 0.015(2) 0.003(2) 0.001(2) 0.000(2)
O4 0.014(3) 0.015(3) 0.026(3) 0.002(2) 0.004(2) 0.002(2)
O5 0.021(3) 0.019(3) 0.015(2) 0.006(2) 0.007(2) 0.010(2)
O6 0.022(3) 0.029(3) 0.027(3) 0.012(3) 0.011(2) 0.012(2)
O7 0.019(3) 0.022(3) 0.033(3) 0.012(3) 0.002(2) -0.001(2)
O8 0.015(2) 0.021(3) 0.023(3) -0.001(2) 0.001(2) 0.005(2)
O9 0.021(3) 0.023(3) 0.025(3) 0.011(2) 0.006(2) 0.006(2)
O10 0.027(3) 0.032(3) 0.038(3) 0.008(3) 0.018(3) 0.009(3)
O11 0.037(3) 0.020(3) 0.025(3) 0.014(2) 0.006(2) 0.008(2)
O12 0.025(3) 0.031(3) 0.025(3) 0.013(3) 0.006(2) 0.007(2)
O13 0.020(3) 0.015(3) 0.025(3) 0.003(2) 0.008(2) -0.005(2)
O14 0.016(3) 0.039(4) 0.039(3) 0.021(3) 0.010(2) 0.007(2)
O15A 0.034(2) 0.0228(19) 0.0257(16) 0.0085(15) 0.0094(15) 0.0062(15)
O15B 0.034(2) 0.0228(19) 0.0257(16) 0.0085(15) 0.0094(15) 0.0062(15)
O16A 0.0411(18) 0.045(2) 0.0403(17) 0.0138(16) 0.0091(15) 0.0009(16)
O17 0.027(3) 0.031(3) 0.028(3) 0.011(3) 0.005(2) 0.014(3)
O18 0.017(3) 0.035(3) 0.041(3) 0.002(3) 0.004(2) 0.009(3)
O19 0.031(3) 0.020(3) 0.036(3) 0.013(3) 0.012(3) 0.007(2)
O20 0.022(3) 0.016(3) 0.022(2) 0.003(2) 0.005(2) 0.001(2)
O21 0.016(3) 0.024(3) 0.034(3) 0.004(3) 0.004(2) 0.004(2)
O22 0.051(4) 0.036(4) 0.027(3) 0.016(3) 0.010(3) 0.019(3)
O23A 0.017(2) 0.0288(18) 0.0278(18) 0.0085(16) 0.0020(16) 0.0025(17)
O23B 0.017(2) 0.0288(18) 0.0278(18) 0.0085(16) 0.0020(16) 0.0025(17)
O24 0.022(3) 0.022(3) 0.036(3) 0.008(3) -0.002(2) 0.008(2)
O25 0.013(3) 0.043(4) 0.024(3) 0.005(3) 0.007(2) 0.004(2)
O26 0.024(3) 0.029(3) 0.018(2) 0.012(2) 0.005(2) -0.001(2)
O27 0.030(3) 0.045(4) 0.030(3) 0.024(3) 0.006(2) 0.024(3)
O28 0.022(3) 0.029(3) 0.034(3) 0.006(3) 0.016(2) 0.011(2)
O29 0.024(3) 0.028(3) 0.025(3) 0.011(2) 0.000(2) -0.004(2)
O30A 0.019(3) 0.053(5) 0.017(3) 0.015(4) 0.003(3) 0.005(4)
O31 0.037(3) 0.042(4) 0.033(3) 0.020(3) 0.004(3) 0.014(3)
O32A 0.034(2) 0.0228(19) 0.0257(16) 0.0085(15) 0.0094(15) 0.0062(15)
O32B 0.034(2) 0.0228(19) 0.0257(16) 0.0085(15) 0.0094(15) 0.0062(15)
O33 0.013(3) 0.056(4) 0.032(3) 0.019(3) 0.006(2) 0.001(3)
O34A 0.017(2) 0.0288(18) 0.0278(18) 0.0085(16) 0.0020(16) 0.0025(17)
O34B 0.017(2) 0.0288(18) 0.0278(18) 0.0085(16) 0.0020(16) 0.0025(17)
O35 0.028(3) 0.029(3) 0.031(3) 0.016(3) 0.000(2) -0.005(3)
O36A 0.0411(18) 0.045(2) 0.0403(17) 0.0138(16) 0.0091(15) 0.0009(16)
O37 0.027(3) 0.050(4) 0.022(3) 0.003(3) 0.006(2) -0.016(3)
O38 0.030(3) 0.050(4) 0.035(3) 0.019(3) 0.006(3) -0.004(3)
O39 0.031(3) 0.035(4) 0.030(3) 0.013(3) 0.001(3) 0.002(3)
O40 0.023(3) 0.020(3) 0.046(3) 0.009(3) 0.008(3) 0.007(2)
O41 0.014(2) 0.022(3) 0.026(3) 0.013(2) 0.001(2) 0.004(2)
O42A 0.039(4) 0.033(4) 0.029(4) 0.000(3) 0.000(3) 0.002(4)
O43 0.017(3) 0.036(3) 0.031(3) 0.017(3) -0.004(2) -0.003(2)
O44 0.018(3) 0.039(3) 0.023(3) 0.007(3) 0.004(2) 0.002(2)
O45 0.022(3) 0.059(4) 0.025(3) 0.017(3) 0.002(2) 0.009(3)
O46 0.039(3) 0.037(4) 0.025(3) 0.012(3) 0.003(3) 0.023(3)
O47 0.022(3) 0.044(4) 0.029(3) 0.001(3) 0.006(2) 0.005(3)
O48 0.038(3) 0.027(3) 0.020(3) 0.004(3) -0.001(2) 0.005(3)
O49A 0.017(2) 0.0288(18) 0.0278(18) 0.0085(16) 0.0020(16) 0.0025(17)
O49B 0.017(2) 0.0288(18) 0.0278(18) 0.0085(16) 0.0020(16) 0.0025(17)
O50A 0.0411(18) 0.045(2) 0.0403(17) 0.0138(16) 0.0091(15) 0.0009(16)
O51 0.038(3) 0.022(3) 0.026(3) 0.011(2) 0.011(3) -0.003(3)
O52A 0.017(2) 0.0288(18) 0.0278(18) 0.0085(16) 0.0020(16) 0.0025(17)
O52B 0.017(2) 0.0288(18) 0.0278(18) 0.0085(16) 0.0020(16) 0.0025(17)
O53 0.017(3) 0.055(5) 0.049(4) -0.006(4) -0.004(3) 0.004(3)
O54 0.065(4) 0.020(3) 0.033(3) 0.006(3) 0.032(3) -0.001(3)
O55A 0.0411(18) 0.045(2) 0.0403(17) 0.0138(16) 0.0091(15) 0.0009(16)
O56A 0.029(4) 0.028(4) 0.050(5) -0.002(4) -0.013(4) 0.005(3)
O57A 0.0411(18) 0.045(2) 0.0403(17) 0.0138(16) 0.0091(15) 0.0009(16)
O58A 0.0411(18) 0.045(2) 0.0403(17) 0.0138(16) 0.0091(15) 0.0009(16)
O59A 0.015(6) 0.034(8) 0.029(7) 0.004(6) -0.002(5) 0.016(6)
O59B 0.031(7) 0.014(6) 0.027(6) 0.002(5) 0.010(6) -0.001(6)
O60A 0.034(2) 0.0228(19) 0.0257(16) 0.0085(15) 0.0094(15) 0.0062(15)
O60B 0.034(2) 0.0228(19) 0.0257(16) 0.0085(15) 0.0094(15) 0.0062(15)
O61A 0.0411(18) 0.045(2) 0.0403(17) 0.0138(16) 0.0091(15) 0.0009(16)
O62A 0.053(6) 0.040(5) 0.092(8) 0.012(5) 0.035(6) 0.004(4)
O63A 0.034(2) 0.0228(19) 0.0257(16) 0.0085(15) 0.0094(15) 0.0062(15)
O63B 0.034(2) 0.0228(19) 0.0257(16) 0.0085(15) 0.0094(15) 0.0062(15)
O64A 0.017(2) 0.0288(18) 0.0278(18) 0.0085(16) 0.0020(16) 0.0025(17)
O64B 0.017(2) 0.0288(18) 0.0278(18) 0.0085(16) 0.0020(16) 0.0025(17)
O65A 0.034(2) 0.0228(19) 0.0257(16) 0.0085(15) 0.0094(15) 0.0062(15)
O65B 0.034(2) 0.0228(19) 0.0257(16) 0.0085(15) 0.0094(15) 0.0062(15)
O67A 0.017(2) 0.0288(18) 0.0278(18) 0.0085(16) 0.0020(16) 0.0025(17)
O67B 0.017(2) 0.0288(18) 0.0278(18) 0.0085(16) 0.0020(16) 0.0025(17)
O68A 0.034(2) 0.0228(19) 0.0257(16) 0.0085(15) 0.0094(15) 0.0062(15)
O68B 0.034(2) 0.0228(19) 0.0257(16) 0.0085(15) 0.0094(15) 0.0062(15)
O69 0.081(5) 0.025(3) 0.023(3) 0.014(3) 0.028(3) 0.004(3)
V1 0.0148(6) 0.0177(6) 0.0201(6) 0.0039(5) 0.0056(5) 0.0013(5)
V2 0.0207(6) 0.0214(7) 0.0246(6) 0.0104(6) 0.0101(5) 0.0082(5)
V3 0.0136(6) 0.0243(7) 0.0182(6) 0.0068(6) 0.0018(5) 0.0048(5)
V4 0.0188(6) 0.0198(7) 0.0255(6) 0.0082(6) 0.0051(5) 0.0029(5)
V5 0.0129(6) 0.0262(7) 0.0241(6) 0.0096(6) 0.0035(5) 0.0042(5)
V6 0.0148(6) 0.0182(6) 0.0192(6) 0.0049(5) 0.0045(5) 0.0019(5)
V7 0.0130(6) 0.0288(7) 0.0264(6) 0.0134(6) 0.0053(5) 0.0043(5)
V8 0.0175(6) 0.0262(7) 0.0211(6) 0.0097(6) 0.0020(5) 0.0065(6)
V9A 0.0176(12) 0.0334(17) 0.0226(12) 0.0077(12) 0.0016(8) -0.0094(12)
V10 0.0162(6) 0.0215(7) 0.0192(6) 0.0076(5) 0.0034(5) 0.0005(5)
V11 0.0142(6) 0.0211(7) 0.0252(6) 0.0093(6) 0.0039(5) 0.0031(5)
V12A 0.0151(4) 0.0214(6) 0.0189(3) 0.0058(5) 0.0034(3) 0.0027(5)
V12B 0.0151(4) 0.0214(6) 0.0189(3) 0.0058(5) 0.0034(3) 0.0027(5)
V13 0.0169(6) 0.0181(6) 0.0234(6) 0.0065(6) 0.0040(5) 0.0021(5)
V14A 0.0220(9) 0.0143(11) 0.0159(8) 0.0061(8) 0.0039(6) 0.0018(8)
V15A 0.0238(11) 0.0380(16) 0.0216(10) 0.0100(12) 0.0087(7) 0.0080(11)
V16A 0.0177(9) 0.0311(11) 0.0260(11) -0.0032(9) 0.0004(8) 0.0042(7)
V17A 0.0151(4) 0.0214(6) 0.0189(3) 0.0058(5) 0.0034(3) 0.0027(5)
V17B 0.0151(4) 0.0214(6) 0.0189(3) 0.0058(5) 0.0034(3) 0.0027(5)
V18A 0.0458(12) 0.0229(10) 0.0255(10) 0.0101(8) 0.0030(8) 0.0119(8)
V19A 0.0151(4) 0.0214(6) 0.0189(3) 0.0058(5) 0.0034(3) 0.0027(5)
V19B 0.0151(4) 0.0214(6) 0.0189(3) 0.0058(5) 0.0034(3) 0.0027(5)
V20 0.0148(6) 0.0244(7) 0.0172(6) 0.0071(5) 0.0012(5) 0.0044(5)
V21A 0.023(4) 0.018(3) 0.022(3) 0.009(2) 0.005(3) 0.004(3)
V21B 0.022(4) 0.015(2) 0.013(2) 0.0020(17) 0.005(3) 0.004(3)
V22A 0.0292(11) 0.0211(11) 0.0365(13) 0.0064(11) 0.0168(10) 0.0006(8)
V23A 0.0151(4) 0.0214(6) 0.0189(3) 0.0058(5) 0.0034(3) 0.0027(5)
V23B 0.0151(4) 0.0214(6) 0.0189(3) 0.0058(5) 0.0034(3) 0.0027(5)
V24A 0.0151(4) 0.0214(6) 0.0189(3) 0.0058(5) 0.0034(3) 0.0027(5)
V24B 0.0151(4) 0.0214(6) 0.0189(3) 0.0058(5) 0.0034(3) 0.0027(5)
OW1 0.045(4) 0.067(5) 0.042(4) 0.001(4) 0.020(3) 0.001(4)

loop_
_atom_type_symbol
_atom_type_description
_atom_type_scat_dispersion_real
_atom_type_scat_dispersion_imag
_atom_type_scat_source
C C 0.0033 0.0016 'International Tables Vol C Tables 4.2.6.8 and 6.1.1.4'
H H 0 0 'International Tables Vol C Tables 4.2.6.8 and 6.1.1.4'
N N 0.0061 0.0033 'International Tables Vol C Tables 4.2.6.8 and 6.1.1.4'
Ni Ni 0.3393 1.1124 'International Tables Vol C Tables 4.2.6.8 and 6.1.1.4'
O O 0.0106 0.006 'International Tables Vol C Tables 4.2.6.8 and 6.1.1.4'
V V 0.3005 0.5294 'International Tables Vol C Tables 4.2.6.8 and 6.1.1.4'

loop_
_geom_angle_atom_site_label_1
_geom_angle_atom_site_label_2
_geom_angle_atom_site_label_3
_geom_angle
_geom_angle_site_symmetry_1
_geom_angle_site_symmetry_3
C1A N1A C5A 119.6(16) . .
C1A N1A Ni8 122.9(12) . .
C5A N1A Ni8 115.7(11) . .
N1A C1A C2A 123.3(15) . .
C1A C2A C3A 117.2(15) . .
C4A C3A C2A 120.1(19) . .
C4A C3A C8A 119.0(14) . .
C2A C3A C8A 120.7(15) . .
C3A C4A C5A 117.2(15) . .
N1A C5A C4A 122.3(14) . .
C5B N1B C1B 114.0(15) . .
C5B N1B Ni8 125.0(15) . .
C1B N1B Ni8 120.5(18) . .
C2B C1B N1B 123(2) . .
C1B C2B C3B 121(2) . .
C2B C3B C8B 121(2) . .
C2B C3B C4B 117(2) . .
C8B C3B C4B 122.4(18) . .
C5B C4B C3B 117.2(19) . .
N1B C5B C4B 128(2) . .
C6B N2 C10A 117.2(15) . .
C6B N2 C6A 18.6(12) . .
C10A N2 C6A 113.8(18) . .
C6B N2 C10B 121(2) . .
C10A N2 C10B 7(4) . .
C6A N2 C10B 119.3(15) . .
C6B N2 Ni7 117.9(11) . 1_566
C10A N2 Ni7 122.7(13) . 1_566
C6A N2 Ni7 123.4(9) . 1_566
C10B N2 Ni7 117.3(15) . 1_566
N2 C6A C7A 124.0(14) . .
C6A C7A C8A 118.5(16) . .
C9A C8A C7A 120(2) . .
C9A C8A C3A 118.1(17) . .
C7A C8A C3A 121.7(17) . .
C10A C9A C8A 116(2) . .
N2 C10A C9A 127(2) . .
N2 C6B C7B 122.2(18) . .
C6B C7B C8B 122.1(19) . .
C7B C8B C3B 124(2) . .
C7B C8B C9B 115(2) . .
C3B C8B C9B 121(2) . .
C10B C9B C8B 122(3) . .
N2 C10B C9B 117(3) . .
C11A N3A C15A 117.5(8) . .
C11A N3A Ni5 121.8(6) . .
C15A N3A Ni5 120.5(6) . .
N3A C11A C12A 123.5(8) . .
C11A C12A C13A 119.6(8) . .
C12A C13A C14A 116.8(8) . .
C12A C13A C18A 122.2(7) . .
C14A C13A C18A 121.0(7) . .
C15A C14A C13A 119.4(7) . .
N3A C15A C14A 123.2(8) . .
C20A N4A C16A 115.9(8) . .
C20A N4A Ni4 122.8(5) . 1_565
C16A N4A Ni4 121.1(5) . 1_565
N4A C16A C17A 122.6(7) . .
C18A C17A C16A 120.0(8) . .
C17A C18A C19A 118.7(9) . .
C17A C18A C13A 122.2(7) . .
C19A C18A C13A 119.1(7) . .
C20A C19A C18A 118.0(8) . .
N4A C20A C19A 124.7(7) . .
C25B N5 C21A 102.9(11) . .
C25B N5 C25A 23.3(8) . .
C21A N5 C25A 115.6(12) . .
C25B N5 C21B 119.0(12) . .
C21A N5 C21B 38.1(9) . .
C25A N5 C21B 116.0(11) . .
C25B N5 Ni2 124.4(9) . .
C21A N5 Ni2 120.5(8) . .
C25A N5 Ni2 122.0(8) . .
C21B N5 Ni2 116.6(8) . .
N5 C21A C22A 122.5(14) . .
C23A C22A C21A 119.8(15) . .
C24A C23A C22A 118.9(19) . .
C24A C23A C28A 120.8(15) . .
C22A C23A C28A 120.2(13) . .
C23A C24A C25A 119.5(16) . .
N5 C25A C24A 123.1(15) . .
N5 C21B C22B 119.9(15) . .
C23B C22B C21B 121.3(16) . .
C22B C23B C28B 122.8(16) . .
C22B C23B C24B 112.9(17) . .
C28B C23B C24B 124.2(18) . .
C25B C24B C23B 123.3(18) . .
N5 C25B C24B 122.4(17) . .
C26A N6A C30A 118.4(14) . .
C26A N6A Ni2 120.2(9) . 1_455
C30A N6A Ni2 120.9(9) . 1_455
N6A C26A C27A 122.1(13) . .
C26A C27A C28A 120.2(13) . .
C27A C28A C29A 117.6(14) . .
C27A C28A C23A 121.2(12) . .
C29A C28A C23A 121.0(13) . .
C30A C29A C28A 119.3(13) . .
C29A C30A N6A 122.4(13) . .
C30B N6B C26B 118.3(14) . .
C30B N6B Ni2 119.8(12) . 1_455
C26B N6B Ni2 120.7(10) . 1_455
N6B C26B C27B 121.8(14) . .
C26B C27B C28B 120.4(14) . .
C29B C28B C23B 123.1(15) . .
C29B C28B C27B 116.1(14) . .
C23B C28B C27B 120.6(15) . .
C30B C29B C28B 118.3(14) . .
N6B C30B C29B 125.1(15) . .
C31A N7A C35A 116.7(15) . .
C31A N7A Ni8 119.8(10) . .
C35A N7A Ni8 122.6(9) . .
N7A C31A C32A 123.6(14) . .
C33A C32A C31A 118.9(13) . .
C34A C33A C32A 117.5(15) . .
C34A C33A C38A 123.2(13) . .
C32A C33A C38A 119.3(13) . .
C35A C34A C33A 120.7(14) . .
N7A C35A C34A 122.5(13) . .
C35B N7B C31B 119.7(13) . .
C35B N7B Ni8 120.6(11) . .
C31B N7B Ni8 119.3(10) . .
N7B C31B C32B 123.7(14) . .
C31B C32B C33B 116.5(14) . .
C34B C33B C32B 119.9(14) . .
C34B C33B C38B 121.6(15) . .
C32B C33B C38B 118.4(15) . .
C33B C34B C35B 119.5(14) . .
N7B C35B C34B 120.3(14) . .
C36A N8 C40B 108.1(13) . .
C36A N8 C40A 120.4(15) . .
C40B N8 C40A 20.9(9) . .
C36A N8 C36B 12.7(13) . .
C40B N8 C36B 115.0(13) . .
C40A N8 C36B 123.2(13) . .
C36A N8 Ni8 122.6(11) . 1_655
C40B N8 Ni8 124.4(9) . 1_655
C40A N8 Ni8 116.7(9) . 1_655
C36B N8 Ni8 119.4(10) . 1_655
N8 C36A C37A 124(2) . .
C36A C37A C38A 114.8(18) . .
C39A C38A C37A 121(2) . .
C39A C38A C33A 120.5(14) . .
C37A C38A C33A 117.4(15) . .
C40A C39A C38A 116.0(16) . .
N8 C40A C39A 122.9(16) . .
N8 C36B C37B 127(2) . .
C36B C37B C38B 116.4(19) . .
C37B C38B C39B 119.4(18) . .
C37B C38B C33B 120.1(16) . .
C39B C38B C33B 120.2(16) . .
C40B C39B C38B 116.7(16) . .
N8 C40B C39B 125.0(17) . .
C45 N9 C41 116.4(7) . .
C45 N9 Ni7 119.2(5) . .
C41 N9 Ni7 123.8(5) . .
N9 C41 C42 124.3(7) . .
C41 C42 C43 118.5(7) . .
C44 C43 C42 117.3(7) . .
C44 C43 C48A 121.5(9) . .
C42 C43 C48A 121.2(9) . .
C44 C43 C48B 119.8(10) . .
C42 C43 C48B 122.8(10) . .
C48A C43 C48B 3(3) . .
C45 C44 C43 120.4(7) . .
N9 C45 C44 123.0(7) . .
C46B N10 C50B 119.3(11) . .
C46B N10 C50A 67.5(11) . .
C50B N10 C50A 76.7(10) . .
C46B N10 C46A 85.1(10) . .
C50B N10 C46A 66.3(11) . .
C50A N10 C46A 113.6(11) . .
C46B N10 Ni2 121.7(8) . 1_556
C50B N10 Ni2 119.0(8) . 1_556
C50A N10 Ni2 129.0(7) . 1_556
C46A N10 Ni2 117.1(7) . 1_556
N10 C46A C47A 124.6(14) . .
C46A C47A C48A 120.7(16) . .
C47A C48A C49A 114(2) . .
C47A C48A C43 123.6(15) . .
C49A C48A C43 122.0(15) . .
C50A C49A C48A 121.1(16) . .
N10 C50A C49A 125.3(14) . .
N10 C46B C47B 123.8(14) . .
C48B C47B C46B 115(2) . .
C49B C48B C47B 121(2) . .
C49B C48B C43 119(2) . .
C47B C48B C43 121(3) . .
C50B C49B C48B 119.6(17) . .
N10 C50B C49B 120.8(15) . .
C51A N11 C51B 68.2(11) . .
C51A N11 C55A 116.7(11) . .
C51B N11 C55A 70.0(11) . .
C51A N11 C55B 79.1(10) . .
C51B N11 C55B 116.8(11) . .
C55A N11 C55B 79.8(10) . .
C51A N11 Ni8 125.1(7) . .
C51B N11 Ni8 128.3(8) . .
C55A N11 Ni8 118.0(7) . .
C55B N11 Ni8 114.9(8) . .
N11 C51A C52A 124.3(13) . .
C53A C52A C51A 115.7(15) . .
C52A C53A C54A 122(2) . .
C52A C53A C58 117.4(12) . .
C54A C53A C58 120.8(15) . .
C53A C54A C55A 114.6(15) . .
N11 C55A C54A 125.4(13) . .
N11 C51B C52B 124.1(15) . .
C53B C52B C51B 123(2) . .
C52B C53B C58 127(3) . .
C52B C53B C54B 113(2) . .
C58 C53B C54B 119(3) . .
C55B C54B C53B 119.3(18) . .
C54B C55B N11 123.2(15) . .
C60 N12 C56 118.9(6) . .
C60 N12 Ni6 123.2(5) . .
C56 N12 Ni6 117.2(5) . .
N12 C56 C57 120.9(7) . .
C58 C57 C56 121.1(7) . .
C57 C58 C59 116.3(7) . .
C57 C58 C53B 123.4(14) . .
C59 C58 C53B 120.2(13) . .
C57 C58 C53A 119.6(11) . .
C59 C58 C53A 124.1(11) . .
C53B C58 C53A 4.9(13) . .
C60 C59 C58 120.9(7) . .
N12 C60 C59 121.7(7) . .
C61 N13 C65 117.4(6) . .
C61 N13 Ni6 121.7(5) . .
C65 N13 Ni6 120.9(4) . .
N13 C61 C62 122.8(7) . .
C61 C62 C63 120.6(7) . .
C64 C63 C62 115.5(7) . .
C64 C63 C66A 122.3(6) . .
C62 C63 C66A 122.1(6) . .
C64 C63 C66B 124.5(6) . .
C62 C63 C66B 119.9(6) . .
C66A C63 C66B 3.8 . .
C63 C64 C65 120.2(7) . .
N13 C65 C64 123.2(5) . .
C70A C66A C67A 120.0 . .
C70A C66A C63 118.5(3) . .
C67A C66A C63 121.5(3) . .
C68A C67A C66A 120.0 . .
C67A C68A N14A 120.0 . .
C68A N14A C69A 120.0 . .
C68A N14A Ni2 121.46(9) . .
C69A N14A Ni2 116.76(9) . .
C70A C69A N14A 120.0 . .
C66A C70A C69A 120.0 . .
C70B C66B C67B 120.0 . .
C70B C66B C63 124.1(3) . .
C67B C66B C63 115.9(3) . .
C68B C67B C66B 120.0 . .
C67B C68B N14B 120.0 . .
C69B N14B C68B 120.0 . .
C69B N14B Ni2 120.88(8) . .
C68B N14B Ni2 118.15(8) . .
C70B C69B N14B 120.0 . .
C66B C70B C69B 120.0 . .
C75 N15 C71 117.93(17) . .
C75 N15 Ni3 120.0(2) . .
C71 N15 Ni3 121.95(8) . .
N15 C71 C72 122.6 . .
C71 C72 C73 120.0(3) . .
C72 C73 C74 117.8(6) . .
C72 C73 C78B 120.5(5) . .
C74 C73 C78B 121.6(6) . .
C72 C73 C78A 124.6(5) . .
C74 C73 C78A 117.4(6) . .
C78B C73 C78A 8.9 . .
C75 C74 C73 117.7(6) . .
N15 C75 C74 123.6(4) . .
C76A N16A C80A 120.0 . .
C76A N16A Ni3 117.95(9) . 1_455
C80A N16A Ni3 121.41(9) . 1_455
C77A C76A N16A 120.0 . .
C76A C77A C78A 120.0 . .
C79A C78A C77A 120.0 . .
C79A C78A C73 119.9(3) . .
C77A C78A C73 118.9(3) . .
C78A C79A C80A 120.0 . .
C79A C80A N16A 120.0 . .
C80B N16B C76B 120.0 . .
C80B N16B Ni3 120.98(9) . 1_455
C76B N16B Ni3 118.42(9) . 1_455
C77B C76B N16B 120.0 . .
C76B C77B C78B 120.0 . .
C77B C78B C79B 120.0 . .
C77B C78B C73 119.0(3) . .
C79B C78B C73 121.0(3) . .
C80B C79B C78B 120.0 . .
C79B C80B N16B 120.0 . .
C85A N17A C81A 118.7(8) . .
C85A N17A Ni3 119.0(6) . .
C81A N17A Ni3 122.2(6) . .
N17A C81A C82A 120.8(9) . .
C81A C82A C83A 121.4(9) . .
C84A C83A C82A 115.2(9) . .
C84A C83A C88 121.9(7) . .
C82A C83A C88 122.9(7) . .
C83A C84A C85A 120.7(8) . .
N17A C85A C84A 123.2(8) . .
C86 N18 C90 117.7(8) . .
C86 N18 Ni1 120.9(6) . .
C90 N18 Ni1 121.0(5) . .
N18 C86 C87 121.7(8) . .
C88 C87 C86 121.1(8) . .
C89 C88 C87 115.8(8) . .
C89 C88 C83A 121.3(7) . .
C87 C88 C83A 122.9(7) . .
C88 C89 C90 120.7(8) . .
N18 C90 C89 122.8(7) . .
C95 N19 C91 117.1(7) . .
C95 N19 Ni1 121.7(5) . .
C91 N19 Ni1 121.2(5) . .
N19 C91 C92 122.5(7) . .
C93 C92 C91 119.7(7) . .
C92 C93 C94 117.6(7) . .
C92 C93 C98 120.3(6) . .
C94 C93 C98 122.1(7) . .
C95 C94 C93 119.8(7) . .
N19 C95 C94 123.2(7) . .
C96 N20 C100 116.8(7) . .
C96 N20 Ni1 120.9(5) . 1_455
C100 N20 Ni1 122.0(5) . 1_455
N20 C96 C97 123.4(7) . .
C98 C97 C96 118.9(7) . .
C99 C98 C97 118.4(7) . .
C99 C98 C93 121.3(6) . .
C97 C98 C93 120.3(7) . .
C98 C99 C100 118.9(7) . .
N20 C100 C99 123.5(7) . .
C105 N21 C101 117.7(7) . .
C105 N21 Ni6 123.2(5) . .
C101 N21 Ni6 117.8(5) . .
N21 C101 C102 122.3(7) . .
C101 C102 C103 119.3(7) . .
C104 C103 C102 118.4(7) . .
C104 C103 C108 119.0(6) . .
C102 C103 C108 122.5(7) . .
C105 C104 C103 118.7(6) . .
N21 C105 C104 123.6(6) . .
C110 N22 C106 117.3(7) . .
C110 N22 Ni7 122.4(5) . 1_565
C106 N22 Ni7 120.0(5) . 1_565
C107 C106 N22 123.1(7) . .
C106 C107 C108 120.4(7) . .
C107 C108 C109 116.1(7) . .
C107 C108 C103 122.0(6) . .
C109 C108 C103 121.9(6) . .
C110 C109 C108 120.7(7) . .
N22 C110 C109 122.5(7) . .
C115 N23 C111 116.8(7) . .
C115 N23 Ni6 123.9(5) . .
C111 N23 Ni6 117.7(5) . .
N23 C111 C112 122.8(7) . .
C111 C112 C113 120.5(7) . .
C114 C113 C112 116.1(8) . .
C114 C113 C118 123.5(6) . .
C112 C113 C118 120.4(7) . .
C115 C114 C113 119.9(7) . .
N23 C115 C114 123.9(7) . .
C116 N24 C120 117.6(7) . .
C116 N24 Ni7 122.9(5) . .
C120 N24 Ni7 118.4(5) . .
N24 C116 C117 124.0(7) . .
C116 C117 C118 118.4(7) . .
C119 C118 C117 117.9(7) . .
C119 C118 C113 119.5(6) . .
C117 C118 C113 122.5(6) . .
C120 C119 C118 120.1(7) . .
N24 C120 C119 121.8(7) . .
C121 N25 C125 115.6(7) . .
C121 N25 Ni1 121.6(5) . .
C125 N25 Ni1 122.8(5) . .
N25 C121 C122 123.8(7) . .
C121 C122 C123 119.6(8) . .
C124 C123 C122 117.1(9) . .
C124 C123 C128 123.0(7) . .
C122 C123 C128 119.9(7) . .
C125 C124 C123 120.7(7) . .
N25 C125 C124 123.2(7) . .
C130 N26 C126 116.9(7) . .
C130 N26 Ni3 122.4(6) . 1_545
C126 N26 Ni3 120.6(5) . 1_545
N26 C126 C127 123.6(7) . .
C126 C127 C128 120.2(7) . .
C129 C128 C127 114.9(8) . .
C129 C128 C123 123.7(7) . .
C127 C128 C123 121.3(7) . .
C130 C129 C128 121.3(7) . .
N26 C130 C129 123.0(8) . .
C135 N27 C131 117.0(8) . .
C135 N27 Ni5 120.1(6) . .
C131 N27 Ni5 122.8(6) . .
N27 C131 C132 124.1(7) . .
C131 C132 C133 119.1(8) . .
C132 C133 C134 117.2(9) . .
C132 C133 C138 122.6(7) . .
C134 C133 C138 120.2(7) . .
C135 C134 C133 119.3(8) . .
N27 C135 C134 123.3(8) . .
C140 N28 C136 117.2(8) . .
C140 N28 Ni4 122.6(5) . .
C136 N28 Ni4 120.0(6) . .
N28 C136 C137 122.8(8) . .
C136 C137 C138 120.1(8) . .
C137 C138 C139 115.9(8) . .
C137 C138 C133 122.0(7) . .
C139 C138 C133 122.1(7) . .
C140 C139 C138 119.6(7) . .
N28 C140 C139 124.4(7) . .
C145 N29 C141 117.8(7) . .
C145 N29 Ni4 121.8(5) . .
C141 N29 Ni4 120.1(5) . .
N29 C141 C142 123.5(7) . .
C141 C142 C143 118.3(7) . .
C144 C143 C142 119.1(7) . .
C144 C143 C148 120.1(6) . .
C142 C143 C148 120.7(6) . .
C143 C144 C145 118.7(7) . .
N29 C145 C144 122.5(7) . .
C150 N30 C146 115.9(7) . .
C150 N30 Ni4 122.1(5) . 1_655
C146 N30 Ni4 122.0(5) . 1_655
N30 C146 C147 124.1(7) . .
C146 C147 C148 119.9(7) . .
C147 C148 C149 116.3(7) . .
C147 C148 C143 122.0(6) . .
C149 C148 C143 121.7(6) . .
C150 C149 C148 120.0(7) . .
N30 C150 C149 123.8(7) . .
C151 N31 C155 117.8(7) . .
C151 N31 Ni5 119.1(5) . .
C155 N31 Ni5 123.0(5) . .
N31 C151 C152 122.9(8) . .
C153 C152 C151 119.3(8) . .
C152 C153 C154 118.6(7) . .
C152 C153 C158 121.1(7) . .
C154 C153 C158 120.3(6) . .
C155 C154 C153 119.2(7) . .
N31 C155 C154 122.2(7) . .
C160 N32 C156 115.9(6) . .
C160 N32 Ni5 122.9(5) . 1_655
C156 N32 Ni5 121.0(5) . 1_655
N32 C156 C157 124.0(7) . .
C156 C157 C158 118.7(7) . .
C157 C158 C159 117.8(7) . .
C157 C158 C153 121.3(6) . .
C159 C158 C153 120.9(6) . .
C160 C159 C158 118.6(7) . .
N32 C160 C159 125.0(7) . .
O41 Ni1 O9 178.5(2) 1_455 .
O41 Ni1 N19 89.4(2) 1_455 .
O9 Ni1 N19 89.6(2) . .
O41 Ni1 N20 88.4(2) 1_455 1_655
O9 Ni1 N20 92.6(2) . 1_655
N19 Ni1 N20 177.8(2) . 1_655
O41 Ni1 N25 92.0(2) 1_455 .
O9 Ni1 N25 86.9(2) . .
N19 Ni1 N25 91.8(3) . .
N20 Ni1 N25 88.3(3) 1_655 .
O41 Ni1 N18 90.4(2) 1_455 .
O9 Ni1 N18 90.8(2) . .
N19 Ni1 N18 87.2(3) . .
N20 Ni1 N18 92.8(3) 1_655 .
N25 Ni1 N18 177.5(3) . .
O69 Ni2 O48 177.6(3) . .
O69 Ni2 N14B 90.65(19) . .
O48 Ni2 N14B 88.79(18) . .
O69 Ni2 N10 91.5(3) . 1_554
O48 Ni2 N10 89.2(3) . 1_554
N14B Ni2 N10 175.7(2) . 1_554
O69 Ni2 N6A 78.7(4) . 1_655
O48 Ni2 N6A 99.1(4) . 1_655
N14B Ni2 N6A 94.3(4) . 1_655
N10 Ni2 N6A 89.7(4) 1_554 1_655
O69 Ni2 N5 92.8(3) . .
O48 Ni2 N5 89.4(3) . .
N14B Ni2 N5 82.92(19) . .
N10 Ni2 N5 93.3(2) 1_554 .
N6A Ni2 N5 171.1(4) 1_655 .
O69 Ni2 N6B 93.0(5) . 1_655
O48 Ni2 N6B 84.7(4) . 1_655
N14B Ni2 N6B 94.7(4) . 1_655
N10 Ni2 N6B 88.9(4) 1_554 1_655
N6A Ni2 N6B 14.3(4) 1_655 1_655
N5 Ni2 N6B 173.7(5) . 1_655
O69 Ni2 N14A 89.40(19) . .
O48 Ni2 N14A 89.94(18) . .
N14B Ni2 N14A 2.9 . .
N10 Ni2 N14A 178.6(2) 1_554 .
N6A Ni2 N14A 91.5(4) 1_655 .
N5 Ni2 N14A 85.60(19) . .
N6B Ni2 N14A 92.1(4) 1_655 .
O2 Ni3 O1 175.3(2) . .
O2 Ni3 N16B 90.79(16) . 1_655
O1 Ni3 N16B 89.11(17) . 1_655
O2 Ni3 N17A 87.7(2) . .
O1 Ni3 N17A 87.5(2) . .
N16B Ni3 N17A 88.3(2) 1_655 .
O2 Ni3 N26 91.3(2) . 1_565
O1 Ni3 N26 93.4(2) . 1_565
N16B Ni3 N26 88.6(2) 1_655 1_565
N17A Ni3 N26 176.8(2) . 1_565
O2 Ni3 N15 92.04(16) . .
O1 Ni3 N15 88.32(16) . .
N16B Ni3 N15 175.73(14) 1_655 .
N17A Ni3 N15 94.96(19) . .
N26 Ni3 N15 88.16(19) 1_565 .
O2 Ni3 N16A 89.27(16) . 1_655
O1 Ni3 N16A 90.88(17) . 1_655
N16B Ni3 N16A 3.3 1_655 1_655
N17A Ni3 N16A 91.3(2) . 1_655
N26 Ni3 N16A 85.6(2) 1_565 1_655
N15 Ni3 N16A 173.69(14) . 1_655
O8 Ni4 O25 175.6(3) . .
O8 Ni4 N29 87.0(2) . .
O25 Ni4 N29 91.1(2) . .
O8 Ni4 N4A 92.4(2) . 1_545
O25 Ni4 N4A 91.5(2) . 1_545
N29 Ni4 N4A 87.7(2) . 1_545
O8 Ni4 N30 91.5(2) . 1_455
O25 Ni4 N30 90.6(2) . 1_455
N29 Ni4 N30 176.5(3) . 1_455
N4A Ni4 N30 89.2(3) 1_545 1_455
O8 Ni4 N28 87.0(2) . .
O25 Ni4 N28 89.1(3) . .
N29 Ni4 N28 93.3(3) . .
N4A Ni4 N28 178.8(2) 1_545 .
N30 Ni4 N28 89.8(3) 1_455 .
O6 Ni5 O33 176.0(3) 1_666 .
O6 Ni5 N32 91.6(2) 1_666 1_455
O33 Ni5 N32 90.3(2) . 1_455
O6 Ni5 N31 90.3(2) 1_666 .
O33 Ni5 N31 88.0(2) . .
N32 Ni5 N31 176.3(3) 1_455 .
O6 Ni5 N27 91.5(2) 1_666 .
O33 Ni5 N27 92.0(3) . .
N32 Ni5 N27 90.0(3) 1_455 .
N31 Ni5 N27 86.8(3) . .
O6 Ni5 N3A 87.4(3) 1_666 .
O33 Ni5 N3A 89.1(3) . .
N32 Ni5 N3A 90.0(3) 1_455 .
N31 Ni5 N3A 93.2(3) . .
N27 Ni5 N3A 178.9(3) . .
O20 Ni6 O3 174.6(2) . .
O20 Ni6 N13 87.6(2) . .
O3 Ni6 N13 88.0(2) . .
O20 Ni6 N12 92.5(2) . .
O3 Ni6 N12 91.9(2) . .
N13 Ni6 N12 179.2(3) . .
O20 Ni6 N23 88.6(2) . .
O3 Ni6 N23 88.3(2) . .
N13 Ni6 N23 88.9(2) . .
N12 Ni6 N23 91.9(2) . .
O20 Ni6 N21 92.5(2) . .
O3 Ni6 N21 90.9(2) . .
N13 Ni6 N21 95.0(2) . .
N12 Ni6 N21 84.2(2) . .
N23 Ni6 N21 175.9(2) . .
O4 Ni7 O5 177.7(2) . .
O4 Ni7 N22 88.6(2) . 1_545
O5 Ni7 N22 89.2(2) . 1_545
O4 Ni7 N2 92.5(2) . 1_544
O5 Ni7 N2 88.2(2) . 1_544
N22 Ni7 N2 88.0(3) 1_545 1_544
O4 Ni7 N9 88.2(2) . .
O5 Ni7 N9 91.2(2) . .
N22 Ni7 N9 95.2(2) 1_545 .
N2 Ni7 N9 176.8(3) 1_544 .
O4 Ni7 N24 89.9(2) . .
O5 Ni7 N24 92.3(2) . .
N22 Ni7 N24 178.5(2) 1_545 .
N2 Ni7 N24 91.8(3) 1_544 .
N9 Ni7 N24 85.0(2) . .
O22 Ni8 O54 175.2(3) . .
O22 Ni8 N11 91.1(3) . .
O54 Ni8 N11 90.5(3) . .
O22 Ni8 N7A 81.0(5) . .
O54 Ni8 N7A 94.6(5) . .
N11 Ni8 N7A 88.1(4) . .
O22 Ni8 N1A 91.0(7) . .
O54 Ni8 N1A 87.6(6) . .
N11 Ni8 N1A 176.2(13) . .
N7A Ni8 N1A 95.3(13) . .
O22 Ni8 N1B 87.0(9) . .
O54 Ni8 N1B 91.7(8) . .
N11 Ni8 N1B 175.6(10) . .
N7A Ni8 N1B 95.5(15) . .
N1A Ni8 N1B 4.1(11) . .
O22 Ni8 N8 92.2(3) . 1_455
O54 Ni8 N8 92.3(3) . 1_455
N11 Ni8 N8 91.9(2) . 1_455
N7A Ni8 N8 173.2(5) . 1_455
N1A Ni8 N8 84.9(12) . 1_455
N1B Ni8 N8 84.2(14) . 1_455
O22 Ni8 N7B 96.4(5) . .
O54 Ni8 N7B 79.0(5) . .
N11 Ni8 N7B 90.2(4) . .
N7A Ni8 N7B 15.6(5) . .
N1A Ni8 N7B 92.7(12) . .
N1B Ni8 N7B 94.0(13) . .
N8 Ni8 N7B 171.1(4) 1_455 .
V12A O1 V12B 15.54(15) . .
V12A O1 Ni3 174.7(4) . .
V12B O1 Ni3 168.2(4) . .
V20 O2 Ni3 165.7(3) . .
V5 O3 Ni6 173.7(3) . .
V3 O4 Ni7 160.8(3) . .
V1 O5 Ni7 152.8(3) . .
V2 O6 Ni5 158.9(4) . 1_444
V7 O7 V6 128.3(3) . .
V6 O8 Ni4 167.2(4) 1_556 .
V14B O9 V14A 18.2(5) . .
V14B O9 Ni1 163.7(6) . .
V14A O9 Ni1 175.2(3) . .
V11 O11 V2 145.3(4) . .
V13 O12 V20 125.4(3) . 1_655
V13 O13 V6 129.5(3) . .
V7 O14 V5 126.6(3) . .
V12A O15A V24A 123.7(8) 1_655 .
V24B O15B V12B 135.9(12) . 1_655
V15A O16A V14A 144.1(6) 1_455 .
V4 O17 V8 118.2(3) . 1_455
V4 O19 V2 138.0(3) . .
V10 O20 Ni6 152.0(3) . .
V7 O21 V10 138.2(4) 1_455 .
V18B O22 V18A 32.4(3) . .
V18B O22 Ni8 154.8(5) . .
V18A O22 Ni8 157.5(4) . .
V17A O23A V23A 151.8(8) . .
V17B O23B V23B 151.9(8) . .
V9B O25 V9A 11.3(6) . .
V9B O25 Ni4 157.7(7) . .
V9A O25 Ni4 147.0(4) . .
V13 O26 V1 133.9(3) 1_445 .
V8 O27 V5 172.8(4) . .
V15A O30A V9A 148.4(5) . .
V18B O31 V18A 30.5(3) . .
V18B O31 V9A 174.1(5) . .
V18A O31 V9A 150.7(4) . .
V18B O31 V9B 163.8(7) . .
V18A O31 V9B 144.3(7) . .
V9A O31 V9B 11.0(5) . .
V15B O30B V9B 109.3(17) . .
V19B O33 V19A 12.79(16) . .
V19B O33 Ni5 158.9(4) . .
V19A O33 Ni5 152.5(4) . .
V19A O34A V21A 154.1(8) . 1_566
V19B O34B V21B 136.6(8) . 1_566
V4 O35 V10 151.6(4) . .
V15A O38 V22A 141.8(4) . .
V15A O38 V22B 153.4(5) . .
V22A O38 V22B 16.3(3) . .
V15A O38 V15B 14.3(4) . .
V22A O38 V15B 146.3(6) . .
V22B O38 V15B 161.8(6) . .
V11 O40 V1 143.6(4) . .
V8 O41 Ni1 160.8(3) . 1_655
V16A O42A V18A 125.8(5) . .
V11 O44 V3 126.4(3) 1_655 .
V20 O46 V3 166.2(4) 1_645 .
V21A O48 V21B 14.7(3) . .
V21A O48 Ni2 161.5(5) . .
V21B O48 Ni2 152.1(5) . .
V17A O49A V21A 125.7(8) . 1_566
V17B O49B V21B 135.4(7) . 1_566
V24A O52A V19A 143.3(8) . .
V24B O52B V19B 157.1(8) . .
V23A O54 V23B 26.97(15) . .
V23A O54 Ni8 160.6(5) . .
V23B O54 Ni8 164.6(4) . .
V16A O56A V14A 144.4(5) . .
V16A O62A V22A 155.4(8) . .
V17A O64A V12A 150.9(8) . .
V17B O64B V12B 157.3(7) . .
V24A O67A V23A 156.7(7) . .
V24B O67B V23B 155.3(7) . .
V22A O69 V22B 17.8(3) 1_554 1_554
V22A O69 Ni2 166.6(5) 1_554 .
V22B O69 Ni2 150.9(5) 1_554 .
O51 V1 O5 108.7(3) . .
O51 V1 O40 109.0(3) . .
O5 V1 O40 105.4(3) . .
O51 V1 O26 108.3(3) . .
O5 V1 O26 110.7(2) . .
O40 V1 O26 114.6(3) . .
O10 V2 O6 107.8(3) . .
O10 V2 O19 111.1(3) . .
O6 V2 O19 109.1(3) . .
O10 V2 O11 109.9(3) . .
O6 V2 O11 109.6(3) . .
O19 V2 O11 109.3(3) . .
O47 V3 O4 108.7(3) . .
O47 V3 O46 109.7(3) . .
O4 V3 O46 109.6(3) . .
O47 V3 O44 110.6(3) . .
O4 V3 O44 108.4(3) . .
O46 V3 O44 109.8(3) . .
O18 V4 O35 109.2(3) . .
O18 V4 O19 110.5(3) . .
O35 V4 O19 110.7(3) . .
O18 V4 O17 106.8(3) . .
O35 V4 O17 110.8(3) . .
O19 V4 O17 108.8(3) . .
O18 V4 V8 75.5(2) . 1_455
O35 V4 V8 125.2(2) . 1_455
O19 V4 V8 118.4(2) . 1_455
O17 V4 V8 31.46(18) . 1_455
O53 V5 O3 106.6(3) . .
O53 V5 O27 110.1(4) . .
O3 V5 O27 109.2(3) . .
O53 V5 O14 109.9(4) . .
O3 V5 O14 108.7(3) . .
O27 V5 O14 112.2(3) . .
O28 V6 O8 108.5(3) . 1_554
O28 V6 O13 109.1(3) . .
O8 V6 O13 111.0(3) 1_554 .
O28 V6 O7 107.6(3) . .
O8 V6 O7 110.4(3) 1_554 .
O13 V6 O7 110.1(3) . .
O45 V7 O14 108.8(3) . .
O45 V7 O21 108.8(3) . 1_655
O14 V7 O21 108.9(3) . 1_655
O45 V7 O7 109.2(3) . .
O14 V7 O7 111.9(3) . .
O21 V7 O7 109.3(3) 1_655 .
O39 V8 O41 107.0(3) . .
O39 V8 O27 110.7(3) . .
O41 V8 O27 108.6(3) . .
O39 V8 O17 112.1(3) . 1_655
O41 V8 O17 106.3(3) . 1_655
O27 V8 O17 111.9(3) . 1_655
O39 V8 V4 95.1(2) . 1_655
O41 V8 V4 136.53(19) . 1_655
O27 V8 V4 97.3(2) . 1_655
O17 V8 V4 30.34(18) 1_655 1_655
O57A V9A O25 110.7(4) . .
O57A V9A O31 109.4(5) . .
O25 V9A O31 107.0(3) . .
O57A V9A O30A 111.7(5) . .
O25 V9A O30A 109.1(4) . .
O31 V9A O30A 108.9(4) . .
O29 V10 O20 109.7(3) . .
O29 V10 O21 108.8(3) . .
O20 V10 O21 106.1(3) . .
O29 V10 O35 110.1(3) . .
O20 V10 O35 110.2(3) . .
O21 V10 O35 111.8(3) . .
O43 V11 O11 108.4(3) . .
O43 V11 O40 109.3(3) . .
O11 V11 O40 110.1(3) . .
O43 V11 O44 107.3(3) . 1_455
O11 V11 O44 112.9(3) . 1_455
O40 V11 O44 108.7(3) . 1_455
O59A V12A O1 106.3(6) . .
O59A V12A O15A 109.3(8) . 1_455
O1 V12A O15A 112.8(6) . 1_455
O59A V12A O64A 107.5(6) . .
O1 V12A O64A 110.1(4) . .
O15A V12A O64A 110.6(8) 1_455 .
O59B V12B O1 108.8(5) . .
O59B V12B O64B 106.8(6) . .
O1 V12B O64B 109.8(4) . .
O59B V12B O15B 108.7(8) . 1_455
O1 V12B O15B 108.5(5) . 1_455
O64B V12B O15B 114.0(7) . 1_455
O24 V13 O13 109.5(3) . .
O24 V13 O26 108.8(3) . 1_665
O13 V13 O26 111.4(3) . 1_665
O24 V13 O12 108.9(3) . .
O13 V13 O12 108.6(3) . .
O26 V13 O12 109.6(3) 1_665 .
O55A V14A O9 108.6(4) . .
O55A V14A O56A 109.5(4) . .
O9 V14A O56A 108.5(4) . .
O55A V14A O16A 109.1(4) . .
O9 V14A O16A 111.6(3) . .
O56A V14A O16A 109.5(4) . .
O36A V15A O38 109.6(4) . .
O36A V15A O16A 108.6(5) . 1_655
O38 V15A O16A 110.9(4) . 1_655
O36A V15A O30A 109.0(4) . .
O38 V15A O30A 108.1(4) . .
O16A V15A O30A 110.6(4) 1_655 .
O50A V16A O56A 103.5(5) . .
O50A V16A O42A 107.7(4) . .
O56A V16A O42A 118.5(4) . .
O50A V16A O62A 105.8(5) . .
O56A V16A O62A 112.1(5) . .
O42A V16A O62A 108.3(4) . .
O60A V17A O23A 108.9(7) . .
O60A V17A O64A 106.2(7) . .
O23A V17A O64A 110.5(6) . .
O60A V17A O49A 112.9(7) . .
O23A V17A O49A 108.0(6) . .
O64A V17A O49A 110.3(6) . .
O60B V17B O49B 105.2(7) . .
O60B V17B O64B 110.8(6) . .
O49B V17B O64B 108.6(6) . .
O60B V17B O23B 114.1(6) . .
O49B V17B O23B 109.3(6) . .
O64B V17B O23B 108.7(6) . .
O61A V18A O22 109.6(4) . .
O61A V18A O31 109.1(4) . .
O22 V18A O31 110.1(3) . .
O61A V18A O42A 108.5(4) . .
O22 V18A O42A 110.0(4) . .
O31 V18A O42A 109.5(3) . .
O65A V19A O33 113.7(5) . .
O65A V19A O34A 113.2(7) . .
O33 V19A O34A 109.4(5) . .
O65A V19A O52A 107.1(6) . .
O33 V19A O52A 101.4(5) . .
O34A V19A O52A 111.3(6) . .
O65B V19B O33 107.9(5) . .
O65B V19B O34B 112.7(6) . .
O33 V19B O34B 102.4(4) . .
O65B V19B O52B 108.3(6) . .
O33 V19B O52B 118.1(5) . .
O34B V19B O52B 107.5(6) . .
O37 V20 O2 108.6(3) . .
O37 V20 O46 111.3(3) . 1_465
O2 V20 O46 107.5(3) . 1_465
O37 V20 O12 108.8(3) . 1_455
O2 V20 O12 110.0(3) . 1_455
O46 V20 O12 110.6(3) 1_465 1_455
O32A V21A O48 105.5(8) . .
O32A V21A O34A 109.9(8) . 1_544
O48 V21A O34A 106.8(7) . 1_544
O32A V21A O49A 111.1(8) . 1_544
O48 V21A O49A 112.1(7) . 1_544
O34A V21A O49A 111.2(8) 1_544 1_544
O32B V21B O48 114.2(8) . .
O32B V21B O34B 108.8(7) . 1_544
O48 V21B O34B 108.0(6) . 1_544
O32B V21B O49B 109.2(8) . 1_544
O48 V21B O49B 105.4(6) . 1_544
O34B V21B O49B 111.3(8) 1_544 1_544
O58A V22A O69 107.9(4) . 1_556
O58A V22A O38 108.5(4) . .
O69 V22A O38 111.3(4) 1_556 .
O58A V22A O62A 113.8(5) . .
O69 V22A O62A 101.2(4) 1_556 .
O38 V22A O62A 113.8(4) . .
O68A V23A O54 107.0(5) . .
O68A V23A O67A 110.4(6) . .
O54 V23A O67A 114.2(5) . .
O68A V23A O23A 109.8(6) . .
O54 V23A O23A 100.6(5) . .
O67A V23A O23A 114.1(6) . .
O68B V23B O54 111.2(5) . .
O68B V23B O67B 108.8(5) . .
O54 V23B O67B 102.1(5) . .
O68B V23B O23B 109.2(6) . .
O54 V23B O23B 112.0(5) . .
O67B V23B O23B 113.4(5) . .
O63A V24A O52A 107.2(6) . .
O63A V24A O67A 107.0(6) . .
O52A V24A O67A 110.1(6) . .
O63A V24A O15A 110.6(8) . .
O52A V24A O15A 117.2(7) . .
O67A V24A O15A 104.4(6) . .
O63B V24B O52B 108.7(6) . .
O63B V24B O67B 109.2(6) . .
O52B V24B O67B 109.2(6) . .
O63B V24B O15B 109.2(8) . .
O52B V24B O15B 99.7(6) . .
O67B V24B O15B 120.1(6) . .
O9 V14B O55B 108.6(17) . .
O9 V14B O16B 102.2(15) . .
O55B V14B O16B 112(2) . .
O9 V14B O56B 111.3(13) . .
O55B V14B O56B 105(2) . .
O16B V14B O56B 117.5(18) . .
V14B O16B V15B 144(3) . 1_455
V14B O56B V16B 129(2) . .
O50B V16B O62B 108(2) . .
O50B V16B O42B 106.2(19) . .
O62B V16B O42B 111(2) . .
O50B V16B O56B 130.0(18) . .
O62B V16B O56B 117(2) . .
O42B V16B O56B 76.7(18) . .
V16B O62B V22B 142(3) . .
O22 V18B O61B 112(2) . .
O22 V18B O31 115.9(5) . .
O61B V18B O31 104(2) . .
O22 V18B O42B 93.4(14) . .
O61B V18B O42B 121(2) . .
O31 V18B O42B 112.5(15) . .
V16B O42B V18B 143(3) . .
O58B V22B O69 117.7(12) . 1_556
O58B V22B O62B 101.5(17) . .
O69 V22B O62B 113.0(15) 1_556 .
O58B V22B O38 115.4(11) . .
O69 V22B O38 102.4(6) 1_556 .
O62B V22B O38 106.6(15) . .
O36B V15B O30B 117(2) . .
O36B V15B O16B 115.6(18) . 1_655
O30B V15B O16B 93.3(18) . 1_655
O36B V15B O38 107.4(13) . .
O30B V15B O38 117(2) . .
O16B V15B O38 105.5(13) 1_655 .
O36B V15B V9B 86.9(12) . .
O30B V15B V9B 36.2(9) . .
O16B V15B V9B 126.5(14) 1_655 .
O38 V15B V9B 113.0(7) . .
O25 V9B O57B 95.7(13) . .
O25 V9B O31 112.8(11) . .
O57B V9B O31 113.7(13) . .
O25 V9B O30B 141(2) . .
O57B V9B O30B 80(2) . .
O31 V9B O30B 104(2) . .
O25 V9B V15B 112.8(9) . .
O57B V9B V15B 103.5(12) . .
O31 V9B V15B 116.1(9) . .
O30B V9B V15B 34.4(9) . .

loop_
_geom_bond_atom_site_label_1
_geom_bond_atom_site_label_2
_geom_bond_distance
_geom_bond_site_symmetry_2
N1A C1A 1.32(2) .
N1A C5A 1.33(2) .
N1A Ni8 2.130(12) .
C1A C2A 1.390(19) .
C2A C3A 1.397(18) .
C3A C4A 1.397(18) .
C3A C8A 1.55(3) .
C4A C5A 1.405(18) .
N1B C5B 1.36(3) .
N1B C1B 1.39(3) .
N1B Ni8 2.130(13) .
C1B C2B 1.38(3) .
C2B C3B 1.42(3) .
C3B C8B 1.43(4) .
C3B C4B 1.44(3) .
C4B C5B 1.36(2) .
N2 C6B 1.33(2) .
N2 C10A 1.35(3) .
N2 C6A 1.36(2) .
N2 C10B 1.37(3) .
N2 Ni7 2.100(6) 1_566
C6A C7A 1.38(2) .
C7A C8A 1.39(2) .
C8A C9A 1.39(3) .
C9A C10A 1.38(3) .
C6B C7B 1.34(3) .
C7B C8B 1.39(3) .
C8B C9B 1.44(4) .
C9B C10B 1.41(4) .
N3A C11A 1.325(10) .
N3A C15A 1.326(10) .
N3A Ni5 2.122(8) .
C11A C12A 1.377(12) .
C12A C13A 1.383(10) .
C13A C14A 1.395(10) .
C13A C18A 1.501(13) .
C14A C15A 1.381(11) .
N4A C20A 1.347(9) .
N4A C16A 1.357(10) .
N4A Ni4 2.093(8) 1_565
C16A C17A 1.377(12) .
C17A C18A 1.371(10) .
C18A C19A 1.385(11) .
C19A C20A 1.373(12) .
N5 C25B 1.30(2) .
N5 C21A 1.338(15) .
N5 C25A 1.360(16) .
N5 C21B 1.369(18) .
N5 Ni2 2.127(7) .
C21A C22A 1.375(18) .
C22A C23A 1.36(2) .
C23A C24A 1.340(19) .
C23A C28A 1.53(3) .
C24A C25A 1.370(18) .
C21B C22B 1.44(2) .
C22B C23B 1.41(3) .
C23B C28B 1.41(3) .
C23B C24B 1.42(2) .
C24B C25B 1.37(2) .
N6A C26A 1.358(16) .
N6A C30A 1.369(16) .
N6A Ni2 2.112(15) 1_455
C26A C27A 1.360(17) .
C27A C28A 1.409(16) .
C28A C29A 1.411(16) .
C29A C30A 1.367(16) .
N6B C30B 1.29(2) .
N6B C26B 1.35(2) .
N6B Ni2 2.136(15) 1_455
C26B C27B 1.37(2) .
C27B C28B 1.42(2) .
C28B C29B 1.40(2) .
C29B C30B 1.39(2) .
N7A C31A 1.354(16) .
N7A C35A 1.374(17) .
N7A Ni8 2.097(15) .
C31A C32A 1.409(17) .
C32A C33A 1.405(17) .
C33A C34A 1.394(17) .
C33A C38A 1.48(3) .
C34A C35A 1.387(17) .
N7B C35B 1.33(2) .
N7B C31B 1.34(2) .
N7B Ni8 2.138(14) .
C31B C32B 1.39(2) .
C32B C33B 1.40(2) .
C33B C34B 1.37(2) .
C33B C38B 1.53(3) .
C34B C35B 1.409(19) .
N8 C36A 1.32(2) .
N8 C40B 1.32(2) .
N8 C40A 1.32(2) .
N8 C36B 1.33(3) .
N8 Ni8 2.132(6) 1_655
C36A C37A 1.42(2) .
C37A C38A 1.42(2) .
C38A C39A 1.42(2) .
C39A C40A 1.42(2) .
C36B C37B 1.36(2) .
C37B C38B 1.39(2) .
C38B C39B 1.40(3) .
C39B C40B 1.39(2) .
N9 C45 1.342(9) .
N9 C41 1.346(9) .
N9 Ni7 2.111(6) .
C41 C42 1.375(10) .
C42 C43 1.398(9) .
C43 C44 1.383(10) .
C43 C48A 1.42(3) .
C43 C48B 1.59(3) .
C44 C45 1.371(10) .
N10 C46B 1.318(18) .
N10 C50B 1.328(17) .
N10 C50A 1.358(15) .
N10 C46A 1.373(15) .
N10 Ni2 2.079(7) 1_556
C46A C47A 1.378(18) .
C47A C48A 1.41(2) .
C48A C49A 1.41(2) .
C49A C50A 1.362(18) .
C46B C47B 1.38(2) .
C47B C48B 1.37(4) .
C48B C49B 1.37(4) .
C49B C50B 1.34(2) .
N11 C51A 1.297(14) .
N11 C51B 1.299(18) .
N11 C55A 1.304(14) .
N11 C55B 1.412(18) .
N11 Ni8 2.083(6) .
C51A C52A 1.393(17) .
C52A C53A 1.37(2) .
C53A C54A 1.374(19) .
C53A C58 1.56(3) .
C54A C55A 1.393(17) .
C51B C52B 1.41(2) .
C52B C53B 1.36(4) .
C53B C58 1.41(3) .
C53B C54B 1.52(4) .
C54B C55B 1.36(2) .
N12 C60 1.344(9) .
N12 C56 1.348(9) .
N12 Ni6 2.120(6) .
C56 C57 1.388(10) .
C57 C58 1.386(10) .
C58 C59 1.392(10) .
C59 C60 1.374(10) .
N13 C61 1.323(9) .
N13 C65 1.325(6) .
N13 Ni6 2.093(6) .
C61 C62 1.385(10) .
C62 C63 1.395(10) .
C63 C64 1.383(11) .
C63 C66A 1.479(8) .
C63 C66B 1.539(8) .
C64 C65 1.389(8) .
C66A C70A 1.3900 .
C66A C67A 1.3900 .
C67A C68A 1.3899 .
C68A N14A 1.3900 .
N14A C69A 1.3901 .
N14A Ni2 2.142(3) .
C69A C70A 1.3900 .
C66B C70B 1.3899 .
C66B C67B 1.3901 .
C67B C68B 1.3899 .
C68B N14B 1.3901 .
N14B C69B 1.3901 .
N14B Ni2 2.064(3) .
C69B C70B 1.3900 .
N15 C75 1.330(4) .
N15 C71 1.3388 .
N15 Ni3 2.114(3) .
C71 C72 1.3810 .
C72 C73 1.383(7) .
C73 C74 1.414(9) .
C73 C78B 1.509(8) .
C73 C78A 1.523(8) .
C74 C75 1.400(8) .
N16A C76A 1.3900 .
N16A C80A 1.3901 .
N16A Ni3 2.124(3) 1_455
C76A C77A 1.3899 .
C77A C78A 1.3900 .
C78A C79A 1.3900 .
C79A C80A 1.3900 .
N16B C80B 1.3901 .
N16B C76B 1.3901 .
N16B Ni3 2.102(3) 1_455
C76B C77B 1.3899 .
C77B C78B 1.3900 .
C78B C79B 1.3900 .
C79B C80B 1.3900 .
N17A C85A 1.316(10) .
N17A C81A 1.341(10) .
N17A Ni3 2.114(7) .
C81A C82A 1.385(13) .
C82A C83A 1.408(12) .
C83A C84A 1.377(11) .
C83A C88 1.464(13) .
C84A C85A 1.380(12) .
N18 C86 1.331(10) .
N18 C90 1.335(9) .
N18 Ni1 2.121(7) .
C86 C87 1.399(12) .
C87 C88 1.383(10) .
C88 C89 1.376(10) .
C89 C90 1.388(11) .
N19 C95 1.342(9) .
N19 C91 1.348(9) .
N19 Ni1 2.089(6) .
C91 C92 1.393(10) .
C92 C93 1.379(10) .
C93 C94 1.386(10) .
C93 C98 1.488(11) .
C94 C95 1.374(10) .
N20 C96 1.334(9) .
N20 C100 1.344(9) .
N20 Ni1 2.101(6) 1_455
C96 C97 1.398(9) .
C97 C98 1.387(10) .
C98 C99 1.375(10) .
C99 C100 1.395(10) .
N21 C105 1.347(8) .
N21 C101 1.358(9) .
N21 Ni6 2.146(6) .
C101 C102 1.397(10) .
C102 C103 1.399(9) .
C103 C104 1.398(10) .
C103 C108 1.482(10) .
C104 C105 1.390(10) .
N22 C110 1.353(9) .
N22 C106 1.370(9) .
N22 Ni7 2.089(7) 1_565
C106 C107 1.367(10) .
C107 C108 1.400(10) .
C108 C109 1.422(9) .
C109 C110 1.372(10) .
N23 C115 1.342(9) .
N23 C111 1.353(9) .
N23 Ni6 2.121(7) .
C111 C112 1.392(11) .
C112 C113 1.403(10) .
C113 C114 1.401(10) .
C113 C118 1.455(11) .
C114 C115 1.391(10) .
N24 C116 1.350(9) .
N24 C120 1.356(9) .
N24 Ni7 2.128(7) .
C116 C117 1.386(10) .
C117 C118 1.401(9) .
C118 C119 1.399(9) .
C119 C120 1.392(10) .
N25 C121 1.358(9) .
N25 C125 1.362(10) .
N25 Ni1 2.104(7) .
C121 C122 1.376(11) .
C122 C123 1.390(10) .
C123 C124 1.379(10) .
C123 C128 1.468(12) .
C124 C125 1.370(11) .
N26 C130 1.329(10) .
N26 C126 1.358(9) .
N26 Ni3 2.114(7) 1_545
C126 C127 1.377(11) .
C127 C128 1.409(10) .
C128 C129 1.407(11) .
C129 C130 1.381(12) .
N27 C135 1.342(10) .
N27 C131 1.352(9) .
N27 Ni5 2.112(8) .
C131 C132 1.378(11) .
C132 C133 1.402(10) .
C133 C134 1.415(10) .
C133 C138 1.465(13) .
C134 C135 1.385(11) .
N28 C140 1.317(9) .
N28 C136 1.344(9) .
N28 Ni4 2.115(8) .
C136 C137 1.382(12) .
C137 C138 1.395(11) .
C138 C139 1.411(10) .
C139 C140 1.366(11) .
N29 C145 1.331(9) .
N29 C141 1.348(9) .
N29 Ni4 2.092(6) .
C141 C142 1.383(10) .
C142 C143 1.389(9) .
C143 C144 1.379(10) .
C143 C148 1.483(10) .
C144 C145 1.408(10) .
N30 C150 1.332(9) .
N30 C146 1.345(9) .
N30 Ni4 2.107(6) 1_655
C146 C147 1.373(10) .
C147 C148 1.386(9) .
C148 C149 1.391(9) .
C149 C150 1.384(10) .
N31 C151 1.346(9) .
N31 C155 1.348(9) .
N31 Ni5 2.107(7) .
C151 C152 1.370(10) .
C152 C153 1.369(10) .
C153 C154 1.396(10) .
C153 C158 1.498(10) .
C154 C155 1.369(10) .
N32 C160 1.333(9) .
N32 C156 1.346(9) .
N32 Ni5 2.107(6) 1_655
C156 C157 1.387(9) .
C157 C158 1.392(9) .
C158 C159 1.398(10) .
C159 C160 1.375(10) .
Ni1 O41 2.035(5) 1_455
Ni1 O9 2.037(5) .
Ni1 N20 2.101(6) 1_655
Ni2 O69 1.998(6) .
Ni2 O48 2.007(7) .
Ni2 N10 2.079(7) 1_554
Ni2 N6A 2.112(15) 1_655
Ni2 N6B 2.136(15) 1_655
Ni3 O2 2.063(5) .
Ni3 O1 2.070(5) .
Ni3 N16B 2.102(3) 1_655
Ni3 N26 2.114(7) 1_565
Ni3 N16A 2.124(3) 1_655
Ni4 O8 2.067(5) .
Ni4 O25 2.072(6) .
Ni4 N4A 2.093(8) 1_545
Ni4 N30 2.107(7) 1_455
Ni5 O6 2.039(6) 1_666
Ni5 O33 2.052(6) .
Ni5 N32 2.107(6) 1_455
Ni6 O20 2.021(5) .
Ni6 O3 2.026(5) .
Ni7 O4 2.018(5) .
Ni7 O5 2.019(5) .
Ni7 N22 2.089(7) 1_545
Ni7 N2 2.100(6) 1_544
Ni8 O22 1.996(7) .
Ni8 O54 2.013(6) .
Ni8 N8 2.132(6) 1_455
O1 V12A 1.641(6) .
O1 V12B 1.674(6) .
O2 V20 1.670(5) .
O3 V5 1.661(5) .
O4 V3 1.665(5) .
O5 V1 1.659(5) .
O6 V2 1.653(6) .
O6 Ni5 2.039(6) 1_444
O7 V7 1.774(6) .
O7 V6 1.832(6) .
O8 V6 1.655(5) 1_556
O9 V14B 1.585(14) .
O9 V14A 1.683(6) .
O10 V2 1.612(6) .
O11 V11 1.748(6) .
O11 V2 1.824(6) .
O12 V13 1.775(6) .
O12 V20 1.846(6) 1_655
O13 V13 1.767(6) .
O13 V6 1.821(5) .
O14 V7 1.748(5) .
O14 V5 1.834(6) .
O15A V12A 1.782(19) 1_655
O15A V24A 1.862(19) .
O15B V24B 1.83(2) .
O15B V12B 1.855(18) 1_655
O16A V15A 1.748(9) 1_455
O16A V14A 1.826(9) .
O17 V4 1.785(6) .
O17 V8 1.844(6) 1_455
O18 V4 1.612(6) .
O19 V4 1.781(6) .
O19 V2 1.822(6) .
O20 V10 1.666(5) .
O21 V7 1.757(6) 1_455
O21 V10 1.808(6) .
O22 V18B 1.625(10) .
O22 V18A 1.690(7) .
O23A V17A 1.749(13) .
O23A V23A 1.823(13) .
O23B V17B 1.778(13) .
O23B V23B 1.812(13) .
O24 V13 1.591(5) .
O25 V9B 1.55(2) .
O25 V9A 1.687(7) .
O26 V13 1.769(5) 1_445
O26 V1 1.814(5) .
O27 V8 1.786(6) .
O27 V5 1.788(6) .
O28 V6 1.624(5) .
O29 V10 1.608(6) .
O30A V15A 1.781(9) .
O30A V9A 1.865(8) .
O31 V18B 1.733(9) .
O31 V18A 1.782(7) .
O31 V9A 1.798(7) .
O31 V9B 1.81(2) .
O30B V15B 1.77(2) .
O30B V9B 1.85(2) .
O32A V21A 1.628(18) .
O32B V21B 1.602(16) .
O33 V19B 1.659(7) .
O33 V19A 1.675(7) .
O34A V19A 1.772(12) .
O34A V21A 1.805(15) 1_566
O34B V19B 1.795(12) .
O34B V21B 1.811(13) 1_566
O35 V4 1.764(6) .
O35 V10 1.812(6) .
O36A V15A 1.622(10) .
O37 V20 1.602(6) .
O38 V15A 1.723(7) .
O38 V22A 1.799(6) .
O38 V22B 1.901(12) .
O38 V15B 1.905(13) .
O39 V8 1.601(6) .
O40 V11 1.764(6) .
O40 V1 1.809(6) .
O41 V8 1.675(5) .
O41 Ni1 2.035(5) 1_655
O42A V16A 1.734(8) .
O42A V18A 1.824(9) .
O43 V11 1.605(6) .
O44 V11 1.768(5) 1_655
O44 V3 1.833(6) .
O45 V7 1.622(6) .
O46 V20 1.776(6) 1_645
O46 V3 1.801(6) .
O47 V3 1.607(6) .
O48 V21A 1.668(13) .
O48 V21B 1.682(12) .
O49A V17A 1.762(13) .
O49A V21A 1.854(15) 1_566
O49B V17B 1.747(12) .
O49B V21B 1.843(15) 1_566
O50A V16A 1.614(9) .
O51 V1 1.607(6) .
O52A V24A 1.732(13) .
O52A V19A 1.816(13) .
O52B V24B 1.746(13) .
O52B V19B 1.810(13) .
O53 V5 1.605(7) .
O54 V23A 1.636(7) .
O54 V23B 1.753(7) .
O55A V14A 1.620(9) .
O56A V16A 1.709(8) .
O56A V14A 1.813(8) .
O57A V9A 1.592(10) .
O57B V9B 1.79(3) .
O58A V22A 1.581(9) .
O59A V12A 1.626(14) .
O59B V12B 1.614(14) .
O60A V17A 1.600(16) .
O60B V17B 1.608(16) .
O61A V18A 1.618(8) .
O62A V16A 1.750(10) .
O62A V22A 1.803(10) .
O63A V24A 1.603(12) .
O63B V24B 1.648(12) .
O64A V17A 1.751(12) .
O64A V12A 1.822(12) .
O64B V17B 1.770(12) .
O64B V12B 1.806(11) .
O65A V19A 1.637(13) .
O65B V19B 1.615(12) .
O67A V24A 1.767(11) .
O67A V23A 1.807(11) .
O67B V24B 1.748(11) .
O67B V23B 1.805(11) .
O68A V23A 1.620(11) .
O68B V23B 1.623(11) .
O69 V22A 1.642(7) 1_554
O69 V22B 1.744(12) 1_554
V4 V8 3.114(2) 1_455
V6 O8 1.655(5) 1_554
V7 O21 1.757(6) 1_655
V8 O17 1.844(6) 1_655
V8 V4 3.114(2) 1_655
V11 O44 1.768(5) 1_455
V12A O15A 1.782(19) 1_455
V12B O15B 1.855(18) 1_455
V13 O26 1.769(5) 1_665
V15A O16A 1.748(9) 1_655
V20 O46 1.776(6) 1_465
V20 O12 1.846(6) 1_455
V21A O34A 1.805(15) 1_544
V21A O49A 1.854(15) 1_544
V21B O34B 1.811(13) 1_544
V21B O49B 1.843(15) 1_544
V22A O69 1.642(7) 1_556
V14B O55B 1.68(3) .
V14B O16B 1.77(3) .
V14B O56B 1.78(3) .
O16B V15B 1.82(4) 1_455
O56B V16B 1.84(3) .
V16B O50B 1.68(3) .
V16B O62B 1.695(19) .
V16B O42B 1.77(3) .
O62B V22B 1.86(4) .
V18B O61B 1.66(4) .
V18B O42B 1.88(3) .
V22B O58B 1.52(3) .
V22B O69 1.744(12) 1_556
V15B O36B 1.61(4) .
V15B O16B 1.82(4) 1_655
V15B V9B 2.95(2) .
